data_4103425
loop_
_publ_author_name
'Beatriz Ballesteros'
'Thomas B. Faust'
'Chin-Fa Lee'
'David A. Leigh'
'Christopher A. Muryn'
'Robin G. Pritchard'
'David Schultz'
'Simon J. Teat'
'Grigore A. Timco'
'Richard E. P. Winpenny'

_publ_section_title
;
 Synthesis, Structure, and Dynamic Properties of Hybrid Organic-Inorganic
 Rotaxanes
;
_journal_name_full 'Journal of the American Chemical Society'
_journal_page_first 15435
_journal_page_last 15444
_journal_paper_doi 10.1021/ja1074773
_journal_volume 132
_journal_year 2010
_chemical_compound_source 'synthesis as described'
_chemical_formula_moiety 'C110.50 H207.50 Cr7 F8 Mn N3 O37'
_chemical_formula_sum 'C110.5 H207.5 Cr7 F8 Mn N3 O37'
_chemical_formula_weight 2741.23
_chemical_name_systematic
;
 ?
;
_space_group_IT_number 14
_symmetry_cell_setting monoclinic
_symmetry_Int_Tables_number 14
_symmetry_space_group_name_Hall '-P 2yn'
_symmetry_space_group_name_H-M 'P 1 21/n 1'
_atom_sites_solution_hydrogens geom
_atom_sites_solution_primary direct
_atom_sites_solution_secondary difmap
_audit_conform_dict_location ftp://ftp.iucr.org/pub/cif_core.dic
_audit_conform_dict_name cif_core.dic
_audit_conform_dict_version 2.4
_audit_creation_date 2010-06-17T01:42:04-00:00
_audit_creation_method 'WinGX routine CIF_UPDATE'
_cell_angle_alpha 90
_cell_angle_beta 94.5400(10)
_cell_angle_gamma 90
_cell_formula_units_Z 4
_cell_length_a 16.4713(2)
_cell_length_b 31.6375(4)
_cell_length_c 28.1919(5)
_cell_measurement_reflns_used 19413
_cell_measurement_temperature 100(2)
_cell_measurement_theta_max 25.028
_cell_measurement_theta_min 0.998
_cell_measurement_wavelength 0.71073
_cell_volume 14645.0(4)
_computing_cell_refinement 'HKL Scalepack (Otwinowski & Minor 1997)'
_computing_data_collection 'Collect (Nonius BV, 1997-2000)'
_computing_data_reduction 'HKL Denzo and Scalepack (Otwinowski & Minor 1997)'
_computing_molecular_graphics 'Ortep-3 for Windows (Farrugia, 1997)'
_computing_publication_material 'WinGX publication routines (Farrugia, 1999)'
_computing_structure_refinement 'SHELXL-97 (Sheldrick, 2008)'
_computing_structure_solution 'SIR92 (Giacovazzo et al, 1993)'
_diffrn_ambient_temperature 100(2)
_diffrn_detector 'CCD plate'
_diffrn_detector_area_resol_mean 9
_diffrn_measured_fraction_theta_full 0.977
_diffrn_measured_fraction_theta_max 0.977
_diffrn_measurement_device '95mm CCD camera on \k-goniostat'
_diffrn_measurement_device_type KappaCCD
_diffrn_measurement_method 'CCD rotation images, thick slices'
_diffrn_orient_matrix_type 'by Nonius Collect from scalepack cell'
_diffrn_orient_matrix_UB_11 -0.88183E-2
_diffrn_orient_matrix_UB_12 -0.312028E-1
_diffrn_orient_matrix_UB_13 0.19749E-2
_diffrn_orient_matrix_UB_21 -0.514989E-1
_diffrn_orient_matrix_UB_22 0.50165E-2
_diffrn_orient_matrix_UB_23 0.156978E-1
_diffrn_orient_matrix_UB_31 -0.312928E-1
_diffrn_orient_matrix_UB_32 0.5373E-3
_diffrn_orient_matrix_UB_33 -0.318718E-1
_diffrn_radiation_monochromator graphite
_diffrn_radiation_probe x-ray
_diffrn_radiation_type MoK\a
_diffrn_radiation_wavelength 0.71073
_diffrn_reflns_av_R_equivalents 0.0563
_diffrn_reflns_av_unetI/netI 0.0865
_diffrn_reflns_limit_h_max 17
_diffrn_reflns_limit_h_min -17
_diffrn_reflns_limit_k_max 32
_diffrn_reflns_limit_k_min -33
_diffrn_reflns_limit_l_max 29
_diffrn_reflns_limit_l_min -29
_diffrn_reflns_number 30019
_diffrn_reflns_reduction_process
;
 Scaled and merged with Sortav
 R.H. Blessing, (1987) Cryst. Rev. 1, 3-58
 R.H. Blessing, (1989) J. Appl. Cryst. 22, 396-397
;
_diffrn_reflns_theta_full 22
_diffrn_reflns_theta_max 22
_diffrn_reflns_theta_min 2.94
_diffrn_source 'Enraf Nonius FR590'
_exptl_absorpt_coefficient_mu 0.66
_exptl_absorpt_correction_T_max 0.937
_exptl_absorpt_correction_T_min 0.7783
_exptl_absorpt_correction_type multi-scan
_exptl_crystal_colour green
_exptl_crystal_density_diffrn 1.243
_exptl_crystal_density_method 'not measured'
_exptl_crystal_description needle
_exptl_crystal_F_000 5810
_exptl_crystal_size_max 0.4
_exptl_crystal_size_mid 0.22
_exptl_crystal_size_min 0.1
_refine_diff_density_max 0.792
_refine_diff_density_min -0.462
_refine_diff_density_rms 0.089
_refine_ls_extinction_method none
_refine_ls_goodness_of_fit_ref 1.007
_refine_ls_hydrogen_treatment constr
_refine_ls_matrix_type full
_refine_ls_number_parameters 1466
_refine_ls_number_reflns 17559
_refine_ls_number_restraints 2553
_refine_ls_restrained_S_all 0.97
_refine_ls_R_factor_all 0.1405
_refine_ls_R_factor_gt 0.0854
_refine_ls_shift/su_max 0.023
_refine_ls_shift/su_mean 0
_refine_ls_structure_factor_coef Fsqd
_refine_ls_weighting_details 'calc w=1/[\s^2^(Fo^2^)+(0.0853P)^2^+106.7814P] where P=(Fo^2^+2Fc^2^)/3'
_refine_ls_weighting_scheme calc
_refine_ls_wR_factor_gt 0.1962
_refine_ls_wR_factor_ref 0.2346
_reflns_number_gt 11175
_reflns_number_total 17559
_reflns_threshold_expression >2\s(I)
_cod_data_source_file ja1074773_si_010.cif
_cod_data_source_block rob
_cod_original_formula_sum 'C110.50 H207.50 Cr7 F8 Mn N3 O37'
_cod_database_code 4103425

loop_
_symmetry_equiv_pos_as_xyz
'x, y, z'
'-x+1/2, y+1/2, -z+1/2'
'-x, -y, -z'
'x-1/2, -y-1/2, z-1/2'

loop_
_atom_site_label
_atom_site_type_symbol
_atom_site_fract_x
_atom_site_fract_y
_atom_site_fract_z
_atom_site_U_iso_or_equiv
_atom_site_adp_type
_atom_site_occupancy
_atom_site_symmetry_multiplicity
_atom_site_calc_flag
_atom_site_refinement_flags
_atom_site_disorder_assembly
_atom_site_disorder_group
C1 C 0.4481(3) 0.33287(17) 0.0884(2) 0.0473(19) Uani 1 1 d DU . .
C2 C 0.5026(3) 0.29583(17) 0.0765(2) 0.058(2) Uani 1 1 d DU . .
C3 C 0.5661(4) 0.2901(3) 0.1187(3) 0.095(3) Uani 1 1 d DU . .
H3A H 0.6044 0.2677 0.1115 0.143 Uiso 1 1 calc R . .
H3B H 0.5387 0.2823 0.1471 0.143 Uiso 1 1 calc R . .
H3C H 0.5958 0.3166 0.1247 0.143 Uiso 1 1 calc R . .
C4 C 0.5468(5) 0.3079(3) 0.0337(3) 0.124(4) Uani 1 1 d DU . .
H4A H 0.5822 0.2846 0.0254 0.186 Uiso 1 1 calc R . .
H4B H 0.5798 0.3332 0.0411 0.186 Uiso 1 1 calc R . .
H4C H 0.5071 0.3138 0.0068 0.186 Uiso 1 1 calc R . .
C5 C 0.4553(4) 0.2556(2) 0.0702(3) 0.097(3) Uani 1 1 d DU . .
H5A H 0.4914 0.2329 0.0611 0.145 Uiso 1 1 calc R . .
H5B H 0.411 0.2593 0.0452 0.145 Uiso 1 1 calc R . .
H5C H 0.4324 0.2482 0.1001 0.145 Uiso 1 1 calc R . .
C6 C 0.1067(3) 0.39481(19) 0.0901(2) 0.0515(19) Uani 1 1 d DU . .
C7 C 0.0399(3) 0.42749(18) 0.0779(2) 0.056(2) Uani 1 1 d DU . .
C8 C 0.0726(5) 0.4655(2) 0.0540(4) 0.142(4) Uani 1 1 d DU . .
H8A H 0.1049 0.4564 0.0281 0.213 Uiso 1 1 calc R . .
H8B H 0.1071 0.4819 0.0773 0.213 Uiso 1 1 calc R . .
H8C H 0.0272 0.4832 0.0411 0.213 Uiso 1 1 calc R . .
C9 C -0.0279(4) 0.4074(3) 0.0446(3) 0.099(3) Uani 1 1 d DU . .
H9A H -0.0044 0.3957 0.0166 0.149 Uiso 1 1 calc R . .
H9B H -0.0684 0.429 0.0346 0.149 Uiso 1 1 calc R . .
H9C H -0.0542 0.3848 0.0615 0.149 Uiso 1 1 calc R . .
C10 C 0.0030(5) 0.4393(3) 0.1237(3) 0.119(4) Uani 1 1 d DU . .
H10A H -0.0444 0.4576 0.1165 0.178 Uiso 1 1 calc R . .
H10B H 0.0436 0.4544 0.1447 0.178 Uiso 1 1 calc R . .
H10C H -0.014 0.4136 0.1396 0.178 Uiso 1 1 calc R . .
C11 C 0.3715(4) 0.4242(2) 0.0222(2) 0.057(2) Uani 1 1 d DU . .
C12 C 0.3814(4) 0.43088(19) -0.0307(2) 0.073(2) Uani 1 1 d DU . .
C13 C 0.4261(5) 0.4708(2) -0.0402(3) 0.117(4) Uani 1 1 d DU . .
H13A H 0.4371 0.4719 -0.0738 0.176 Uiso 1 1 calc R . .
H13B H 0.4777 0.4715 -0.0203 0.176 Uiso 1 1 calc R . .
H13C H 0.3928 0.4952 -0.0326 0.176 Uiso 1 1 calc R . .
C14 C 0.4206(7) 0.3920(2) -0.0491(3) 0.157(5) Uani 1 1 d DU . .
H14A H 0.4363 0.3972 -0.0813 0.236 Uiso 1 1 calc R . .
H14B H 0.3819 0.3684 -0.0497 0.236 Uiso 1 1 calc R . .
H14C H 0.4691 0.3849 -0.0282 0.236 Uiso 1 1 calc R . .
C15 C 0.2973(4) 0.4344(4) -0.0580(3) 0.140(5) Uani 1 1 d DU . .
H15A H 0.3039 0.4407 -0.0915 0.21 Uiso 1 1 calc R . .
H15B H 0.2663 0.4571 -0.0442 0.21 Uiso 1 1 calc R . .
H15C H 0.2681 0.4076 -0.0557 0.21 Uiso 1 1 calc R . .
C16 C 0.1775(4) 0.29817(18) 0.03479(19) 0.0462(18) Uani 1 1 d DU . .
C17 C 0.1656(3) 0.27202(17) -0.01017(18) 0.0513(19) Uani 1 1 d DU . .
C18 C 0.2199(4) 0.2880(3) -0.0476(2) 0.095(3) Uani 1 1 d DU . .
H18A H 0.2105 0.271 -0.0766 0.143 Uiso 1 1 calc R . .
H18B H 0.2771 0.2856 -0.0354 0.143 Uiso 1 1 calc R . .
H18C H 0.207 0.3177 -0.0548 0.143 Uiso 1 1 calc R . .
C19 C 0.1924(6) 0.2271(2) 0.0020(3) 0.116(4) Uani 1 1 d DU . .
H19A H 0.1839 0.2093 -0.0264 0.174 Uiso 1 1 calc R . .
H19B H 0.1603 0.2161 0.0271 0.174 Uiso 1 1 calc R . .
H19C H 0.2502 0.227 0.0132 0.174 Uiso 1 1 calc R . .
C20 C 0.0773(4) 0.2728(4) -0.0275(3) 0.143(5) Uani 1 1 d DU . .
H20A H 0.0688 0.2559 -0.0566 0.214 Uiso 1 1 calc R . .
H20B H 0.0604 0.3021 -0.0343 0.214 Uiso 1 1 calc R . .
H20C H 0.0448 0.2611 -0.003 0.214 Uiso 1 1 calc R . .
C21 C 0.1474(3) 0.23170(16) 0.1898(2) 0.0392(17) Uani 1 1 d DU . .
C22 C 0.1607(3) 0.18393(17) 0.18704(19) 0.0477(19) Uani 1 1 d DU . .
C23 C 0.0792(3) 0.1637(2) 0.1720(2) 0.054(2) Uani 1 1 d DU . .
H23A H 0.0861 0.133 0.1694 0.081 Uiso 1 1 calc R . .
H23B H 0.0584 0.1751 0.1411 0.081 Uiso 1 1 calc R . .
H23C H 0.0405 0.1699 0.1957 0.081 Uiso 1 1 calc R . .
C24 C 0.1914(4) 0.1673(2) 0.2355(2) 0.066(2) Uani 1 1 d DU . .
H24A H 0.1994 0.1366 0.2337 0.1 Uiso 1 1 calc R . .
H24B H 0.1514 0.1735 0.2585 0.1 Uiso 1 1 calc R . .
H24C H 0.2433 0.1809 0.2458 0.1 Uiso 1 1 calc R . .
C25 C 0.2215(4) 0.1742(2) 0.1506(3) 0.077(3) Uani 1 1 d DU . .
H25A H 0.229 0.1436 0.1485 0.116 Uiso 1 1 calc R . .
H25B H 0.2738 0.1877 0.1603 0.116 Uiso 1 1 calc R . .
H25C H 0.2008 0.1852 0.1194 0.116 Uiso 1 1 calc R . .
C26 C -0.0388(3) 0.28326(18) 0.1531(2) 0.0408(17) Uani 1 1 d DU . .
C27 C -0.1214(3) 0.26911(18) 0.1297(2) 0.056(2) Uani 1 1 d DU . .
C28 C -0.1850(3) 0.2684(2) 0.1655(2) 0.065(2) Uani 1 1 d DU . .
H28A H -0.2368 0.2582 0.1502 0.098 Uiso 1 1 calc R . .
H28B H -0.1923 0.297 0.1778 0.098 Uiso 1 1 calc R . .
H28C H -0.1671 0.2496 0.1919 0.098 Uiso 1 1 calc R . .
C29 C -0.1098(4) 0.2249(2) 0.1098(3) 0.094(3) Uani 1 1 d DU . .
H29A H -0.162 0.2143 0.0955 0.142 Uiso 1 1 calc R . .
H29B H -0.0896 0.206 0.1356 0.142 Uiso 1 1 calc R . .
H29C H -0.0703 0.2259 0.0856 0.142 Uiso 1 1 calc R . .
C30 C -0.1467(4) 0.2998(2) 0.0896(2) 0.076(3) Uani 1 1 d DU . .
H30A H -0.1993 0.2911 0.074 0.113 Uiso 1 1 calc R . .
H30B H -0.1056 0.2997 0.0662 0.113 Uiso 1 1 calc R . .
H30C H -0.1513 0.3283 0.1026 0.113 Uiso 1 1 calc R . .
C31 C 0.0038(3) 0.26350(17) 0.3308(2) 0.0437(18) Uani 1 1 d DU . .
C32 C -0.0526(3) 0.23204(17) 0.3529(2) 0.054(2) Uani 1 1 d DU . .
C33 C -0.0611(6) 0.2413(3) 0.4046(2) 0.161(4) Uani 1 1 d DU . .
H33A H -0.0991 0.2211 0.4171 0.241 Uiso 1 1 calc R . .
H33B H -0.0818 0.2701 0.4079 0.241 Uiso 1 1 calc R . .
H33C H -0.0078 0.2387 0.4224 0.241 Uiso 1 1 calc R . .
C34 C -0.1362(4) 0.2341(3) 0.3264(3) 0.143(5) Uani 1 1 d DU . .
H34A H -0.1726 0.2141 0.3407 0.214 Uiso 1 1 calc R . .
H34B H -0.132 0.2267 0.293 0.214 Uiso 1 1 calc R . .
H34C H -0.158 0.2628 0.3286 0.214 Uiso 1 1 calc R . .
C35 C -0.0152(6) 0.1890(2) 0.3474(5) 0.176(5) Uani 1 1 d DU . .
H35A H -0.0503 0.1675 0.3602 0.264 Uiso 1 1 calc R . .
H35B H 0.0386 0.1882 0.3649 0.264 Uiso 1 1 calc R . .
H35C H -0.0097 0.1833 0.3137 0.264 Uiso 1 1 calc R . .
C36 C 0.0173(3) 0.37384(17) 0.2984(2) 0.0390(17) Uani 1 1 d DU . .
C37 C -0.0459(3) 0.40908(16) 0.30040(18) 0.0409(17) Uani 1 1 d DU . .
C38 C -0.0466(4) 0.43604(19) 0.2558(2) 0.059(2) Uani 1 1 d DU . .
H38A H -0.0874 0.4584 0.2571 0.089 Uiso 1 1 calc R . .
H38B H -0.06 0.4183 0.2277 0.089 Uiso 1 1 calc R . .
H38C H 0.0073 0.4488 0.2537 0.089 Uiso 1 1 calc R . .
C39 C -0.1287(3) 0.3871(2) 0.3020(2) 0.057(2) Uani 1 1 d DU . .
H39A H -0.1719 0.4084 0.301 0.085 Uiso 1 1 calc R . .
H39B H -0.1292 0.3706 0.3314 0.085 Uiso 1 1 calc R . .
H39C H -0.1377 0.3682 0.2745 0.085 Uiso 1 1 calc R . .
C40 C -0.0276(4) 0.4369(2) 0.3441(2) 0.069(2) Uani 1 1 d DU . .
H40A H -0.0669 0.4601 0.3436 0.104 Uiso 1 1 calc R . .
H40B H 0.0276 0.4484 0.3438 0.104 Uiso 1 1 calc R . .
H40C H -0.0317 0.42 0.3729 0.104 Uiso 1 1 calc R . .
C41 C 0.1810(3) 0.34508(19) 0.45361(17) 0.0434(17) Uani 1 1 d DU . .
C42 C 0.1530(3) 0.34899(18) 0.50339(19) 0.053(2) Uani 1 1 d DU . .
C43 C 0.1953(5) 0.3857(2) 0.5291(2) 0.095(3) Uani 1 1 d DU . .
H43A H 0.1761 0.3883 0.561 0.142 Uiso 1 1 calc R . .
H43B H 0.183 0.4119 0.5113 0.142 Uiso 1 1 calc R . .
H43C H 0.2543 0.3809 0.5317 0.142 Uiso 1 1 calc R . .
C44 C 0.0613(4) 0.3541(3) 0.5015(3) 0.114(4) Uani 1 1 d DU . .
H44A H 0.0444 0.3573 0.5338 0.172 Uiso 1 1 calc R . .
H44B H 0.0351 0.3291 0.4866 0.172 Uiso 1 1 calc R . .
H44C H 0.0452 0.3793 0.4827 0.172 Uiso 1 1 calc R . .
C45 C 0.1760(5) 0.3076(2) 0.5290(3) 0.096(3) Uani 1 1 d DU . .
H45A H 0.1595 0.3089 0.5616 0.144 Uiso 1 1 calc R . .
H45B H 0.235 0.3035 0.5297 0.144 Uiso 1 1 calc R . .
H45C H 0.1481 0.2841 0.5121 0.144 Uiso 1 1 calc R . .
C46 C 0.2888(4) 0.26983(16) 0.38553(19) 0.0416(17) Uani 1 1 d DU . .
C47 C 0.3167(3) 0.22466(16) 0.39755(18) 0.0454(18) Uani 1 1 d DU . .
C48 C 0.3986(4) 0.2155(2) 0.3771(3) 0.083(3) Uani 1 1 d DU . .
H48A H 0.4146 0.1862 0.384 0.125 Uiso 1 1 calc R . .
H48B H 0.4403 0.2346 0.3917 0.125 Uiso 1 1 calc R . .
H48C H 0.3933 0.22 0.3426 0.125 Uiso 1 1 calc R . .
C49 C 0.2564(4) 0.1926(2) 0.3766(3) 0.083(3) Uani 1 1 d DU . .
H49A H 0.2759 0.164 0.3849 0.125 Uiso 1 1 calc R . .
H49B H 0.2507 0.1956 0.3419 0.125 Uiso 1 1 calc R . .
H49C H 0.2035 0.1972 0.3893 0.125 Uiso 1 1 calc R . .
C50 C 0.3267(5) 0.2218(2) 0.4512(2) 0.090(3) Uani 1 1 d DU . .
H50A H 0.342 0.1929 0.4606 0.135 Uiso 1 1 calc R . .
H50B H 0.2753 0.2293 0.4643 0.135 Uiso 1 1 calc R . .
H50C H 0.3695 0.2414 0.4634 0.135 Uiso 1 1 calc R . .
C51 C 0.3225(3) 0.45410(17) 0.3912(2) 0.0416(17) Uani 1 1 d DU . .
C52 C 0.2749(3) 0.49262(17) 0.40500(18) 0.0481(19) Uani 1 1 d DU . .
C53 C 0.2906(4) 0.4982(2) 0.45882(18) 0.059(2) Uani 1 1 d DU . .
H53A H 0.2597 0.5226 0.4691 0.088 Uiso 1 1 calc R . .
H53B H 0.3488 0.5029 0.4669 0.088 Uiso 1 1 calc R . .
H53C H 0.2732 0.4727 0.475 0.088 Uiso 1 1 calc R . .
C54 C 0.3008(4) 0.53252(18) 0.3802(2) 0.057(2) Uani 1 1 d DU . .
H54A H 0.2664 0.5562 0.3887 0.086 Uiso 1 1 calc R . .
H54B H 0.2949 0.5283 0.3457 0.086 Uiso 1 1 calc R . .
H54C H 0.3578 0.5388 0.3903 0.086 Uiso 1 1 calc R . .
C55 C 0.1845(3) 0.4841(2) 0.3926(2) 0.061(2) Uani 1 1 d DU . .
H55A H 0.1528 0.5091 0.4002 0.092 Uiso 1 1 calc R . .
H55B H 0.1673 0.4599 0.411 0.092 Uiso 1 1 calc R . .
H55C H 0.1753 0.4778 0.3585 0.092 Uiso 1 1 calc R . .
C56 C 0.4714(3) 0.38826(19) 0.45251(18) 0.0409(17) Uani 1 1 d DU . .
C57 C 0.5145(3) 0.39195(16) 0.50237(18) 0.0419(17) Uani 1 1 d DU . .
C58 C 0.6067(3) 0.3915(2) 0.4980(2) 0.0497(19) Uani 1 1 d DU . .
H58A H 0.6352 0.3961 0.5294 0.075 Uiso 1 1 calc R . .
H58B H 0.621 0.4141 0.4763 0.075 Uiso 1 1 calc R . .
H58C H 0.6227 0.3641 0.4855 0.075 Uiso 1 1 calc R . .
C59 C 0.4903(4) 0.43480(19) 0.5221(2) 0.067(2) Uani 1 1 d DU . .
H59A H 0.5189 0.4392 0.5535 0.1 Uiso 1 1 calc R . .
H59B H 0.4314 0.4353 0.5249 0.1 Uiso 1 1 calc R . .
H59C H 0.5051 0.4573 0.5005 0.1 Uiso 1 1 calc R . .
C60 C 0.4902(4) 0.3564(2) 0.5338(2) 0.089(3) Uani 1 1 d DU . .
H60A H 0.5172 0.36 0.5658 0.133 Uiso 1 1 calc R . .
H60B H 0.5065 0.3294 0.5205 0.133 Uiso 1 1 calc R . .
H60C H 0.431 0.3568 0.5355 0.133 Uiso 1 1 calc R . .
C61 C 0.6042(3) 0.47295(18) 0.3324(2) 0.0461(18) Uani 1 1 d DU . .
C62 C 0.6712(3) 0.50220(19) 0.3536(2) 0.062(2) Uani 1 1 d DU . .
C63 C 0.6325(5) 0.5433(2) 0.3677(4) 0.152(4) Uani 1 1 d DU . .
H63A H 0.5909 0.5374 0.3898 0.228 Uiso 1 1 calc R . .
H63B H 0.6072 0.5572 0.3392 0.228 Uiso 1 1 calc R . .
H63C H 0.6743 0.5618 0.3832 0.228 Uiso 1 1 calc R . .
C64 C 0.7338(4) 0.5109(2) 0.3189(2) 0.076(3) Uani 1 1 d DU . .
H64A H 0.7068 0.5218 0.2892 0.115 Uiso 1 1 calc R . .
H64B H 0.7626 0.4847 0.3125 0.115 Uiso 1 1 calc R . .
H64C H 0.7728 0.5319 0.3324 0.115 Uiso 1 1 calc R . .
C65 C 0.7097(5) 0.4794(3) 0.3966(3) 0.198(5) Uani 1 1 d DU . .
H65A H 0.6699 0.4765 0.4204 0.297 Uiso 1 1 calc R . .
H65B H 0.7567 0.4956 0.4102 0.297 Uiso 1 1 calc R . .
H65C H 0.7277 0.4513 0.3872 0.297 Uiso 1 1 calc R . .
C66 C 0.5846(3) 0.36068(16) 0.3125(2) 0.0426(17) Uani 1 1 d DU . .
C67 C 0.6314(3) 0.32006(17) 0.32470(19) 0.0491(19) Uani 1 1 d DU . .
C68 C 0.6948(3) 0.3294(2) 0.3658(2) 0.058(2) Uani 1 1 d DU . .
H68A H 0.6674 0.3393 0.3933 0.088 Uiso 1 1 calc R . .
H68B H 0.7323 0.3512 0.3561 0.088 Uiso 1 1 calc R . .
H68C H 0.7254 0.3035 0.3743 0.088 Uiso 1 1 calc R . .
C69 C 0.6731(4) 0.3037(2) 0.28160(19) 0.056(2) Uani 1 1 d DU . .
H69A H 0.7042 0.2781 0.2905 0.083 Uiso 1 1 calc R . .
H69B H 0.7099 0.3254 0.2709 0.083 Uiso 1 1 calc R . .
H69C H 0.6317 0.2971 0.2558 0.083 Uiso 1 1 calc R . .
C70 C 0.5696(4) 0.2879(2) 0.3406(2) 0.064(2) Uani 1 1 d DU . .
H70A H 0.5448 0.2987 0.3687 0.097 Uiso 1 1 calc R . .
H70B H 0.5974 0.2611 0.3486 0.097 Uiso 1 1 calc R . .
H70C H 0.5272 0.2832 0.3148 0.097 Uiso 1 1 calc R . .
C71 C 0.4661(3) 0.50358(16) 0.1894(2) 0.0428(17) Uani 1 1 d DU . .
C72 C 0.4677(3) 0.55179(17) 0.19389(19) 0.0496(19) Uani 1 1 d DU . .
C73 C 0.4151(4) 0.5726(2) 0.1542(2) 0.074(3) Uani 1 1 d DU . .
H73A H 0.4252 0.6031 0.1547 0.111 Uiso 1 1 calc R . .
H73B H 0.3576 0.5673 0.1587 0.111 Uiso 1 1 calc R . .
H73C H 0.4283 0.5609 0.1236 0.111 Uiso 1 1 calc R . .
C74 C 0.5564(3) 0.5649(2) 0.1910(3) 0.073(2) Uani 1 1 d DU . .
H74A H 0.5597 0.5957 0.1878 0.11 Uiso 1 1 calc R . .
H74B H 0.578 0.5514 0.1633 0.11 Uiso 1 1 calc R . .
H74C H 0.5886 0.556 0.22 0.11 Uiso 1 1 calc R . .
C75 C 0.4385(5) 0.5635(2) 0.2422(2) 0.092(3) Uani 1 1 d DU . .
H75A H 0.4388 0.5943 0.2458 0.138 Uiso 1 1 calc R . .
H75B H 0.475 0.5509 0.2675 0.138 Uiso 1 1 calc R . .
H75C H 0.3831 0.5528 0.2444 0.138 Uiso 1 1 calc R . .
C76 C 0.6336(3) 0.43237(19) 0.1606(2) 0.0445(18) Uani 1 1 d DU . .
C77 C 0.7207(3) 0.43137(17) 0.14515(18) 0.0470(18) Uani 1 1 d DU . .
C78 C 0.7188(4) 0.4284(3) 0.0918(2) 0.096(3) Uani 1 1 d DU . .
H78A H 0.7745 0.4303 0.0819 0.144 Uiso 1 1 calc R . .
H78B H 0.6861 0.4516 0.0774 0.144 Uiso 1 1 calc R . .
H78C H 0.6947 0.4013 0.0812 0.144 Uiso 1 1 calc R . .
C79 C 0.7648(4) 0.39334(19) 0.1684(2) 0.063(2) Uani 1 1 d DU . .
H79A H 0.8212 0.3929 0.1597 0.095 Uiso 1 1 calc R . .
H79B H 0.7372 0.3673 0.1573 0.095 Uiso 1 1 calc R . .
H79C H 0.7643 0.3954 0.2031 0.095 Uiso 1 1 calc R . .
C80 C 0.7629(4) 0.4716(2) 0.1634(3) 0.080(3) Uani 1 1 d DU . .
H80A H 0.818 0.4726 0.1527 0.12 Uiso 1 1 calc R . .
H80B H 0.7659 0.472 0.1982 0.12 Uiso 1 1 calc R . .
H80C H 0.7319 0.4962 0.1509 0.12 Uiso 1 1 calc R . .
C81 C 0.0246(3) 0.6066(2) 0.1739(2) 0.060(2) Uani 1 1 d DU A 1
C82 C -0.0488(3) 0.60158(19) 0.1384(2) 0.072(2) Uani 1 1 d DU A 1
C83 C -0.0936(5) 0.5621(2) 0.1523(3) 0.107(3) Uani 1 1 d DU A 1
H83A H -0.1114 0.5656 0.1845 0.161 Uiso 1 1 calc R A 1
H83B H -0.0572 0.5376 0.1516 0.161 Uiso 1 1 calc R A 1
H83C H -0.1413 0.5576 0.1298 0.161 Uiso 1 1 calc R A 1
C84 C -0.0270(5) 0.5976(3) 0.0876(2) 0.091(3) Uani 1 1 d DU A 1
H84A H -0.0769 0.5957 0.0664 0.137 Uiso 1 1 calc R A 1
H84B H 0.0059 0.5721 0.0843 0.137 Uiso 1 1 calc R A 1
H84C H 0.0042 0.6225 0.0791 0.137 Uiso 1 1 calc R A 1
C85 C -0.1037(4) 0.6398(2) 0.1436(3) 0.094(3) Uani 1 1 d DU A 1
H85A H -0.1209 0.6407 0.1761 0.141 Uiso 1 1 calc R A 1
H85B H -0.1518 0.6375 0.1209 0.141 Uiso 1 1 calc R A 1
H85C H -0.0738 0.6656 0.1371 0.141 Uiso 1 1 calc R A 1
C86 C 0.1689(4) 0.5928(2) 0.1970(3) 0.077(3) Uani 1 1 d DU . .
H86A H 0.1659 0.6187 0.2165 0.093 Uiso 1 1 calc R B 1
H86B H 0.2185 0.595 0.1795 0.093 Uiso 1 1 calc R B 1
C87 C 0.1791(5) 0.5563(2) 0.2297(3) 0.083(3) Uani 1 1 d DU . .
H87A H 0.2209 0.5634 0.2556 0.1 Uiso 1 1 calc R . .
H87B H 0.1272 0.5515 0.2443 0.1 Uiso 1 1 calc R . .
C88 C 0.2029(5) 0.5169(2) 0.2073(3) 0.082(3) Uani 1 1 d DU . .
H88A H 0.2546 0.522 0.1926 0.098 Uiso 1 1 calc R A .
H88B H 0.161 0.5101 0.1812 0.098 Uiso 1 1 calc R . .
C89 C 0.2144(4) 0.4774(2) 0.2399(3) 0.068(2) Uani 1 1 d DU . .
H89A H 0.2477 0.4855 0.2693 0.082 Uiso 1 1 calc R . .
H89B H 0.1604 0.4682 0.2491 0.082 Uiso 1 1 calc R . .
C90 C 0.2547(4) 0.4411(2) 0.2168(3) 0.069(2) Uani 1 1 d DU . .
H90A H 0.3094 0.4504 0.2088 0.083 Uiso 1 1 calc R A .
H90B H 0.2227 0.4344 0.1865 0.083 Uiso 1 1 calc R . .
C91 C 0.2642(3) 0.40128(18) 0.2458(2) 0.0429(17) Uani 1 1 d DU . .
H91A H 0.2889 0.4082 0.278 0.052 Uiso 1 1 calc R . .
H91B H 0.2098 0.3888 0.2492 0.052 Uiso 1 1 calc R . .
C92 C 0.3247(3) 0.32839(18) 0.2462(2) 0.0421(17) Uani 1 1 d DU . .
H92A H 0.2699 0.3158 0.2474 0.051 Uiso 1 1 calc R . .
H92B H 0.348 0.3323 0.2793 0.051 Uiso 1 1 calc R . .
C93 C 0.3778(4) 0.29797(19) 0.2213(2) 0.058(2) Uani 1 1 d DU . .
H93A H 0.4351 0.3077 0.2253 0.069 Uiso 1 1 calc R . .
H93B H 0.3607 0.2977 0.1868 0.069 Uiso 1 1 calc R . .
C94 C 0.3724(4) 0.25368(19) 0.2409(3) 0.064(2) Uani 1 1 d DU . .
H94A H 0.3149 0.2444 0.2371 0.077 Uiso 1 1 calc R . .
H94B H 0.389 0.2544 0.2754 0.077 Uiso 1 1 calc R . .
C95 C 0.4247(4) 0.2210(2) 0.2175(3) 0.093(3) Uani 1 1 d DU . .
H95A H 0.4046 0.1925 0.2251 0.112 Uiso 1 1 calc R C 1
H95B H 0.4164 0.2247 0.1826 0.112 Uiso 1 1 calc R C 1
N3 N 0.5447(4) 0.15228(17) 0.1996(2) 0.0704(19) Uani 1 1 d DU D 1
H3 H 0.5325 0.1396 0.2259 0.084 Uiso 1 1 calc R D 1
O34 O 0.5632(4) 0.1477(2) 0.12132(19) 0.102(2) Uani 1 1 d U D 1
C96 C 0.5116(4) 0.2226(3) 0.2310(3) 0.080(2) Uiso 1 1 d D D 1
H96A H 0.5204 0.2131 0.2645 0.096 Uiso 1 1 calc R D 1
H96B H 0.5291 0.2525 0.2301 0.096 Uiso 1 1 calc R D 1
C97 C 0.5681(5) 0.1966(3) 0.2015(3) 0.094(3) Uiso 1 1 d D D 1
H97A H 0.5659 0.2081 0.1687 0.113 Uiso 1 1 calc R D 1
H97B H 0.6248 0.1991 0.2156 0.113 Uiso 1 1 calc R D 1
C98 C 0.5410(4) 0.1298(2) 0.1579(3) 0.076(3) Uani 1 1 d DU D 1
C99 C 0.5064(4) 0.08488(19) 0.1599(2) 0.071(2) Uani 1 1 d DU D 1
C100 C 0.4157(4) 0.0892(3) 0.1645(3) 0.090(3) Uani 1 1 d DU D 1
H10D H 0.3899 0.1024 0.1357 0.134 Uiso 1 1 calc R D 1
H10E H 0.4065 0.1068 0.1922 0.134 Uiso 1 1 calc R D 1
H10F H 0.3919 0.0611 0.1685 0.134 Uiso 1 1 calc R D 1
C101 C 0.5467(5) 0.0604(2) 0.2016(2) 0.082(3) Uani 1 1 d DU D 1
H10G H 0.5258 0.0314 0.2009 0.123 Uiso 1 1 calc R D 1
H10H H 0.5345 0.0741 0.2314 0.123 Uiso 1 1 calc R D 1
H10I H 0.6057 0.0599 0.1993 0.123 Uiso 1 1 calc R D 1
C102 C 0.5226(5) 0.0620(2) 0.1138(2) 0.091(3) Uani 1 1 d DU D 1
H10J H 0.4896 0.0749 0.0871 0.136 Uiso 1 1 calc R D 1
H10K H 0.5081 0.0321 0.1164 0.136 Uiso 1 1 calc R D 1
H10L H 0.5804 0.0645 0.1083 0.136 Uiso 1 1 calc R D 1
Cr1 Cr 0.45052(5) 0.42577(3) 0.12576(3) 0.0426(3) Uani 0.88 1 d PU . .
Cr2 Cr 0.53814(6) 0.42815(3) 0.24409(3) 0.0416(3) Uani 0.88 1 d PU . .
Cr3 Cr 0.46849(5) 0.42049(3) 0.35346(3) 0.0386(3) Uani 0.88 1 d PU . .
Cr4 Cr 0.32493(5) 0.35934(3) 0.39796(3) 0.0379(3) Uani 0.88 1 d PU . .
Cr5 Cr 0.14180(5) 0.32238(3) 0.35427(3) 0.0393(3) Uani 0.88 1 d PU . .
Cr6 Cr 0.06047(6) 0.29843(3) 0.24247(3) 0.0441(3) Uani 0.88 1 d PU . .
Cr7 Cr 0.12919(6) 0.30881(3) 0.13267(3) 0.0439(3) Uani 0.88 1 d PU . .
Cr8 Cr 0.27864(6) 0.36689(3) 0.08335(4) 0.0454(3) Uani 0.88 1 d PU . .
Mn1 Mn 0.45052(5) 0.42577(3) 0.12576(3) 0.0426(3) Uani 0.13 1 d PU . .
Mn2 Mn 0.53814(6) 0.42815(3) 0.24409(3) 0.0416(3) Uani 0.13 1 d PU . .
Mn3 Mn 0.46849(5) 0.42049(3) 0.35346(3) 0.0386(3) Uani 0.13 1 d PU . .
Mn4 Mn 0.32493(5) 0.35934(3) 0.39796(3) 0.0379(3) Uani 0.13 1 d PU . .
Mn5 Mn 0.14180(5) 0.32238(3) 0.35427(3) 0.0393(3) Uani 0.13 1 d PU . .
Mn6 Mn 0.06047(6) 0.29843(3) 0.24247(3) 0.0441(3) Uani 0.13 1 d PU . .
Mn7 Mn 0.12919(6) 0.30881(3) 0.13267(3) 0.0439(3) Uani 0.13 1 d PU . .
Mn8 Mn 0.27864(6) 0.36689(3) 0.08335(4) 0.0454(3) Uani 0.13 1 d PU . .
F1 F 0.46617(18) 0.40164(9) 0.19712(10) 0.0385(9) Uani 1 1 d U . .
F2 F 0.44901(17) 0.42680(10) 0.28593(10) 0.0379(9) Uani 1 1 d U . .
F3 F 0.39423(17) 0.37284(9) 0.34873(10) 0.0373(9) Uani 1 1 d U . .
F4 F 0.23376(17) 0.35949(9) 0.35081(10) 0.0359(9) Uani 1 1 d U . .
F5 F 0.15127(17) 0.30559(10) 0.28896(11) 0.0393(9) Uani 1 1 d U . .
F6 F 0.11916(18) 0.32912(10) 0.19715(11) 0.0402(9) Uani 1 1 d U . .
F7 F 0.23713(18) 0.33338(10) 0.13556(10) 0.0409(9) Uani 1 1 d U . .
F8 F 0.33184(19) 0.40253(10) 0.13077(11) 0.0452(9) Uani 1 1 d U . .
N1 N 0.0983(3) 0.59229(18) 0.1622(2) 0.0672(19) Uani 1 1 d DU A 1
H1 H 0.1035 0.5826 0.1333 0.081 Uiso 1 1 calc R A 1
N2 N 0.3162(3) 0.36983(15) 0.22327(19) 0.0542(16) Uani 1 1 d DU . .
H2A H 0.2954 0.3659 0.1923 0.065 Uiso 1 1 calc R A .
H2B H 0.3674 0.3813 0.2222 0.065 Uiso 1 1 calc R . .
O1 O 0.3723(2) 0.32731(13) 0.08381(16) 0.0535(13) Uani 1 1 d U . .
O2 O 0.4823(2) 0.36624(14) 0.10116(17) 0.0616(14) Uani 1 1 d U . .
O3 O 0.1792(2) 0.40372(13) 0.08293(16) 0.0563(13) Uani 1 1 d U . .
O4 O 0.0819(2) 0.36065(14) 0.10661(15) 0.0525(13) Uani 1 1 d U . .
O5 O 0.3170(3) 0.39821(16) 0.03083(15) 0.0680(15) Uani 1 1 d U . .
O6 O 0.4171(3) 0.44216(15) 0.05357(17) 0.0690(15) Uani 1 1 d U . .
O7 O 0.2221(3) 0.32987(15) 0.03434(15) 0.0604(14) Uani 1 1 d U . .
O8 O 0.1416(2) 0.28548(13) 0.06964(14) 0.0537(13) Uani 1 1 d U . .
O9 O 0.1727(2) 0.25489(13) 0.15816(14) 0.0503(12) Uani 1 1 d U . .
O10 O 0.1056(2) 0.24428(12) 0.22311(14) 0.0468(12) Uani 1 1 d U . .
O11 O 0.0208(2) 0.28412(14) 0.12723(14) 0.0535(13) Uani 1 1 d U . .
O12 O -0.0337(2) 0.29151(14) 0.19665(14) 0.0538(13) Uani 1 1 d U . .
O13 O 0.0002(2) 0.26659(15) 0.28654(15) 0.0582(14) Uani 1 1 d U . .
O14 O 0.0500(2) 0.28442(13) 0.36028(13) 0.0443(12) Uani 1 1 d U . .
O15 O 0.0115(2) 0.35132(14) 0.26188(14) 0.0541(13) Uani 1 1 d U . .
O16 O 0.0680(2) 0.36869(12) 0.33374(13) 0.0415(11) Uani 1 1 d U . .
O17 O 0.1290(2) 0.33974(14) 0.41932(13) 0.0488(12) Uani 1 1 d U . .
O18 O 0.2571(2) 0.34683(13) 0.45004(13) 0.0415(11) Uani 1 1 d U . .
O19 O 0.2128(2) 0.27552(12) 0.37573(14) 0.0442(12) Uani 1 1 d U . .
O20 O 0.3414(2) 0.29901(12) 0.38842(13) 0.0401(11) Uani 1 1 d U . .
O21 O 0.3040(2) 0.41948(12) 0.40958(13) 0.0374(11) Uani 1 1 d U . .
O22 O 0.3780(2) 0.45932(12) 0.36272(13) 0.0401(11) Uani 1 1 d U . .
O23 O 0.4177(2) 0.35957(13) 0.44552(13) 0.0438(12) Uani 1 1 d U . .
O24 O 0.4901(2) 0.41502(13) 0.42269(14) 0.0438(12) Uani 1 1 d U . .
O25 O 0.5442(2) 0.46784(13) 0.35681(14) 0.0460(12) Uani 1 1 d U . .
O26 O 0.6134(2) 0.45592(13) 0.29324(14) 0.0443(12) Uani 1 1 d U . .
O27 O 0.5582(2) 0.38045(12) 0.34754(13) 0.0399(11) Uani 1 1 d U . .
O28 O 0.5733(2) 0.37191(13) 0.26967(14) 0.0460(12) Uani 1 1 d U . .
O29 O 0.5069(2) 0.48478(13) 0.22374(14) 0.0452(12) Uani 1 1 d U . .
O30 O 0.4283(2) 0.48570(14) 0.15491(15) 0.0516(13) Uani 1 1 d U . .
O31 O 0.6283(2) 0.42594(13) 0.20424(14) 0.0444(12) Uani 1 1 d U . .
O32 O 0.5756(2) 0.44033(14) 0.13070(13) 0.0484(12) Uani 1 1 d U . .
O33 O 0.0177(3) 0.62283(17) 0.21344(17) 0.0766(17) Uani 1 1 d U A 1
O35 O 0.8796(4) 0.1498(3) 0.2194(3) 0.098(3) Uiso 0.683(6) 1 d PD E 1
C103 C 0.8047(5) 0.1414(3) 0.2143(3) 0.063(3) Uiso 0.683(6) 1 d PD E 1
C104 C 0.7623(6) 0.1404(3) 0.1664(3) 0.069(3) Uiso 0.683(6) 1 d PD E 1
H10M H 0.8017 0.145 0.1426 0.103 Uiso 0.683(6) 1 calc PR E 1
H10N H 0.7209 0.1627 0.1637 0.103 Uiso 0.683(6) 1 calc PR E 1
H10O H 0.736 0.1128 0.161 0.103 Uiso 0.683(6) 1 calc PR E 1
C105 C 0.7608(6) 0.1305(4) 0.2545(3) 0.077(3) Uiso 0.683(6) 1 d PD E 1
H10P H 0.7989 0.1283 0.2829 0.115 Uiso 0.683(6) 1 calc PR E 1
H10Q H 0.7334 0.1033 0.2487 0.115 Uiso 0.683(6) 1 calc PR E 1
H10R H 0.7203 0.1524 0.2595 0.115 Uiso 0.683(6) 1 calc PR E 1
O36 O 0.8340(6) 0.4144(2) 0.5346(3) 0.151(4) Uiso 0.836(7) 1 d PD F 1
C106 C 0.8416(6) 0.3798(2) 0.5126(3) 0.085(3) Uiso 0.836(7) 1 d PD F 1
C107 C 0.8605(7) 0.3437(3) 0.5436(4) 0.113(4) Uiso 0.836(7) 1 d PD F 1
H10S H 0.9102 0.3495 0.564 0.17 Uiso 0.836(7) 1 calc PR F 1
H10T H 0.8689 0.3186 0.5242 0.17 Uiso 0.836(7) 1 calc PR F 1
H10U H 0.8153 0.3386 0.5634 0.17 Uiso 0.836(7) 1 calc PR F 1
C108 C 0.8378(6) 0.3775(3) 0.4622(3) 0.092(3) Uiso 0.836(7) 1 d PD F 1
H10V H 0.7817 0.3716 0.4497 0.139 Uiso 0.836(7) 1 calc PR F 1
H10W H 0.8736 0.3548 0.4526 0.139 Uiso 0.836(7) 1 calc PR F 1
H10$ H 0.8556 0.4044 0.4494 0.139 Uiso 0.836(7) 1 calc PR F 1
O37 O 0.1840(4) 0.5707(2) 0.0800(3) 0.120(3) Uiso 0.881(5) 1 d PD G 3
C109 C 0.2475(5) 0.5639(2) 0.0590(3) 0.092(3) Uiso 0.881(5) 1 d PD G 3
C110 C 0.2789(6) 0.5196(3) 0.0610(4) 0.116(4) Uiso 0.881(5) 1 d PD G 3
H11A H 0.2506 0.5035 0.0844 0.173 Uiso 0.881(5) 1 calc PR G 3
H11B H 0.3375 0.5199 0.0703 0.173 Uiso 0.881(5) 1 calc PR G 3
H11C H 0.2691 0.5064 0.0296 0.173 Uiso 0.881(5) 1 calc PR G 3
C111 C 0.2897(6) 0.5963(3) 0.0370(4) 0.113(4) Uiso 0.881(5) 1 d PD G 3
H11D H 0.2505 0.6163 0.0217 0.17 Uiso 0.881(5) 1 calc PR G 3
H11E H 0.3226 0.584 0.013 0.17 Uiso 0.881(5) 1 calc PR G 3
H11F H 0.3253 0.6111 0.061 0.17 Uiso 0.881(5) 1 calc PR G 3
O38 O 0.268(2) 0.4904(11) 0.1059(12) 0.049(10) Uiso 0.119(5) 1 d P G 2
O39 O 1.0221(10) 0.4504(4) 0.4693(6) 0.185(7) Uiso 0.5 1 d PD . .
C112 C 1.0054(7) 0.4863(4) 0.4856(7) 0.153(10) Uiso 0.5 1 d PD . .
C113 C 0.9210(8) 0.5015(7) 0.4758(9) 0.169(6) Uiso 0.5 1 d PD . .
H11G H 0.886 0.4779 0.4645 0.253 Uiso 0.5 1 calc PR . .
H11H H 0.9196 0.5235 0.4513 0.253 Uiso 0.5 1 calc PR . .
H11I H 0.9013 0.5131 0.505 0.253 Uiso 0.5 1 calc PR . .
C114 C 1.0664(10) 0.5113(6) 0.5109(9) 0.169(6) Uiso 0.5 1 d PD . .
H11J H 1.0516 0.5159 0.5435 0.253 Uiso 0.5 1 calc PR . .
H11K H 1.0707 0.5386 0.4949 0.253 Uiso 0.5 1 calc PR . .
H11L H 1.1189 0.4966 0.5117 0.253 Uiso 0.5 1 calc PR . .

loop_
_atom_site_aniso_label
_atom_site_aniso_U_11
_atom_site_aniso_U_22
_atom_site_aniso_U_33
_atom_site_aniso_U_23
_atom_site_aniso_U_13
_atom_site_aniso_U_12
C1 0.046(4) 0.038(4) 0.057(4) -0.001(3) 0.000(3) 0.005(3)
C2 0.057(4) 0.039(4) 0.079(5) -0.004(4) 0.012(4) 0.017(3)
C3 0.070(5) 0.069(6) 0.144(8) 0.010(6) 0.002(5) 0.013(5)
C4 0.196(8) 0.094(6) 0.095(6) 0.006(5) 0.081(6) 0.060(6)
C5 0.083(5) 0.058(5) 0.147(8) -0.032(5) -0.003(5) 0.019(5)
C6 0.054(4) 0.062(4) 0.039(4) -0.008(3) 0.000(3) 0.004(4)
C7 0.053(4) 0.058(4) 0.057(4) 0.011(4) 0.003(3) 0.003(4)
C8 0.098(7) 0.113(7) 0.214(11) 0.088(8) -0.001(7) 0.019(6)
C9 0.080(5) 0.092(6) 0.119(7) 0.015(6) -0.035(5) 0.008(5)
C10 0.116(7) 0.110(7) 0.133(8) -0.010(7) 0.030(6) 0.048(6)
C11 0.057(4) 0.042(4) 0.075(5) -0.001(4) 0.014(4) 0.006(3)
C12 0.092(5) 0.072(5) 0.060(5) 0.015(4) 0.036(4) -0.010(4)
C13 0.185(9) 0.085(6) 0.081(6) 0.022(5) 0.004(6) -0.038(7)
C14 0.311(14) 0.094(7) 0.079(6) 0.027(6) 0.090(8) 0.042(9)
C15 0.118(7) 0.218(12) 0.079(7) 0.029(7) -0.022(6) -0.049(8)
C16 0.051(4) 0.045(4) 0.041(4) -0.007(3) -0.004(3) -0.001(3)
C17 0.057(4) 0.055(4) 0.040(4) -0.015(3) -0.009(3) -0.003(3)
C18 0.119(6) 0.117(7) 0.053(5) -0.021(5) 0.033(5) -0.035(6)
C19 0.180(9) 0.075(6) 0.095(7) -0.033(5) 0.028(7) 0.000(6)
C20 0.073(6) 0.270(13) 0.082(6) -0.076(7) -0.012(5) -0.001(7)
C21 0.034(3) 0.038(4) 0.044(4) 0.003(3) -0.006(3) -0.007(3)
C22 0.046(3) 0.046(4) 0.051(4) -0.008(3) 0.006(3) -0.002(3)
C23 0.058(4) 0.051(4) 0.050(4) -0.002(3) -0.009(3) -0.013(4)
C24 0.064(4) 0.054(5) 0.078(5) -0.003(4) -0.011(4) -0.005(4)
C25 0.074(5) 0.044(4) 0.117(6) -0.017(4) 0.027(5) 0.010(4)
C26 0.038(3) 0.038(4) 0.045(4) -0.012(3) -0.008(3) 0.003(3)
C27 0.037(3) 0.061(4) 0.068(5) -0.017(4) -0.009(3) -0.002(3)
C28 0.033(3) 0.083(5) 0.077(5) -0.003(4) -0.006(3) -0.007(4)
C29 0.043(4) 0.086(6) 0.151(8) -0.056(6) -0.017(5) 0.001(4)
C30 0.051(4) 0.110(6) 0.062(5) -0.006(5) -0.018(4) 0.010(4)
C31 0.027(3) 0.041(4) 0.064(4) -0.006(3) 0.010(3) -0.002(3)
C32 0.050(4) 0.048(4) 0.065(4) 0.004(4) 0.014(3) -0.004(3)
C33 0.202(8) 0.194(9) 0.095(7) -0.007(6) 0.069(6) -0.151(7)
C34 0.065(5) 0.188(10) 0.171(10) 0.062(8) -0.010(6) -0.049(6)
C35 0.147(8) 0.060(6) 0.335(15) 0.066(8) 0.110(9) -0.009(6)
C36 0.038(3) 0.045(4) 0.035(3) 0.004(3) 0.007(3) 0.003(3)
C37 0.037(3) 0.045(4) 0.039(4) 0.002(3) -0.006(3) 0.000(3)
C38 0.047(4) 0.048(4) 0.081(5) 0.010(4) -0.008(4) 0.005(3)
C39 0.038(3) 0.054(4) 0.078(5) -0.006(4) 0.005(3) -0.002(3)
C40 0.060(4) 0.066(5) 0.080(5) -0.017(4) -0.008(4) 0.016(4)
C41 0.052(4) 0.044(4) 0.034(3) 0.002(3) 0.008(3) -0.015(3)
C42 0.042(3) 0.073(5) 0.044(4) -0.005(4) 0.005(3) -0.013(3)
C43 0.120(6) 0.123(7) 0.047(4) -0.034(5) 0.041(4) -0.052(6)
C44 0.070(5) 0.228(11) 0.047(5) -0.023(6) 0.017(4) 0.008(7)
C45 0.129(7) 0.094(6) 0.067(5) 0.026(5) 0.015(5) -0.017(6)
C46 0.052(4) 0.043(4) 0.029(3) 0.006(3) -0.001(3) 0.005(3)
C47 0.049(4) 0.044(4) 0.043(4) 0.014(3) 0.000(3) 0.003(3)
C48 0.085(5) 0.064(5) 0.104(6) 0.038(4) 0.031(5) 0.032(4)
C49 0.075(5) 0.053(5) 0.113(6) -0.003(5) -0.043(5) 0.007(4)
C50 0.146(7) 0.063(5) 0.057(5) 0.009(4) -0.012(5) 0.019(5)
C51 0.046(3) 0.042(4) 0.035(3) -0.006(3) -0.009(3) -0.007(3)
C52 0.056(4) 0.042(4) 0.045(4) -0.006(3) -0.001(3) -0.006(3)
C53 0.083(5) 0.047(4) 0.048(4) -0.015(3) 0.010(4) -0.002(4)
C54 0.064(4) 0.049(4) 0.058(4) -0.005(4) -0.002(3) 0.004(4)
C55 0.048(4) 0.056(4) 0.079(5) 0.000(4) 0.005(4) 0.005(4)
C56 0.037(3) 0.041(4) 0.044(4) -0.006(3) 0.002(3) 0.005(3)
C57 0.036(3) 0.050(4) 0.037(3) 0.003(3) -0.012(3) -0.010(3)
C58 0.047(4) 0.053(4) 0.046(4) -0.010(3) -0.012(3) 0.002(3)
C59 0.055(4) 0.097(6) 0.047(4) -0.028(4) -0.007(3) 0.011(4)
C60 0.092(5) 0.111(6) 0.056(5) 0.035(4) -0.040(4) -0.044(5)
C61 0.046(3) 0.042(4) 0.048(4) 0.006(3) -0.004(3) -0.007(3)
C62 0.057(4) 0.079(5) 0.050(4) 0.007(4) 0.003(3) -0.033(4)
C63 0.126(6) 0.127(7) 0.218(9) -0.109(7) 0.108(6) -0.073(6)
C64 0.064(4) 0.081(5) 0.085(6) -0.020(5) 0.011(4) -0.023(4)
C65 0.163(7) 0.277(12) 0.136(8) 0.090(8) -0.098(6) -0.165(8)
C66 0.035(3) 0.043(4) 0.048(4) 0.000(3) -0.005(3) -0.017(3)
C67 0.042(3) 0.052(4) 0.051(4) 0.001(3) -0.005(3) -0.004(3)
C68 0.051(4) 0.067(5) 0.056(4) 0.003(4) -0.005(3) 0.015(4)
C69 0.056(4) 0.061(4) 0.049(4) 0.003(4) -0.003(3) 0.010(4)
C70 0.068(4) 0.056(5) 0.070(5) 0.004(4) 0.004(4) -0.003(4)
C71 0.032(3) 0.058(4) 0.041(4) 0.009(3) 0.015(3) 0.002(3)
C72 0.050(4) 0.044(4) 0.055(4) 0.006(3) 0.005(3) 0.005(3)
C73 0.071(5) 0.074(5) 0.076(5) 0.008(4) 0.000(4) 0.007(4)
C74 0.064(4) 0.053(4) 0.101(6) 0.033(4) -0.007(4) -0.010(4)
C75 0.120(6) 0.075(5) 0.080(6) -0.031(5) 0.007(5) 0.035(5)
C76 0.051(4) 0.040(4) 0.042(4) 0.003(3) 0.002(3) 0.004(3)
C77 0.045(3) 0.054(4) 0.042(4) 0.005(3) 0.005(3) 0.002(3)
C78 0.056(4) 0.172(9) 0.065(5) 0.018(6) 0.032(4) 0.026(5)
C79 0.055(4) 0.076(5) 0.059(4) 0.013(4) 0.007(3) 0.015(4)
C80 0.055(4) 0.068(5) 0.121(7) 0.006(5) 0.027(4) -0.008(4)
C81 0.058(4) 0.059(5) 0.066(5) 0.001(4) 0.013(4) -0.004(4)
C82 0.062(4) 0.080(5) 0.075(5) 0.005(4) 0.008(4) -0.006(4)
C83 0.088(6) 0.124(7) 0.106(7) 0.019(6) -0.016(5) -0.048(6)
C84 0.097(6) 0.117(7) 0.061(5) -0.024(5) 0.014(5) -0.017(6)
C85 0.072(5) 0.103(7) 0.107(7) 0.013(6) 0.000(5) 0.021(5)
C86 0.063(4) 0.097(6) 0.072(5) 0.035(5) 0.000(4) 0.017(4)
C87 0.086(5) 0.083(6) 0.080(6) 0.003(5) 0.001(4) 0.008(5)
C88 0.107(6) 0.050(5) 0.091(6) -0.010(4) 0.032(5) -0.008(4)
C89 0.078(5) 0.062(5) 0.067(5) -0.001(4) 0.020(4) -0.004(4)
C90 0.070(4) 0.053(4) 0.085(5) 0.014(4) 0.010(4) 0.007(4)
C91 0.038(3) 0.053(4) 0.038(3) 0.000(3) 0.003(3) 0.005(3)
C92 0.043(3) 0.041(4) 0.042(4) 0.003(3) -0.004(3) -0.002(3)
C93 0.064(4) 0.046(4) 0.062(4) -0.005(4) 0.001(4) -0.002(4)
C94 0.062(4) 0.045(4) 0.088(5) 0.007(4) 0.020(4) 0.007(4)
C95 0.053(4) 0.065(5) 0.162(8) 0.019(6) 0.003(5) 0.007(4)
N3 0.102(4) 0.044(3) 0.066(4) -0.008(3) 0.014(3) 0.000(3)
O34 0.123(4) 0.119(5) 0.067(3) 0.033(3) 0.032(3) 0.012(4)
C98 0.080(5) 0.073(5) 0.076(5) 0.012(5) 0.014(4) 0.009(4)
C99 0.079(5) 0.065(5) 0.068(5) -0.015(4) 0.005(4) 0.001(4)
C100 0.074(5) 0.103(7) 0.091(6) -0.015(5) 0.001(5) 0.005(5)
C101 0.103(6) 0.062(5) 0.082(6) 0.013(4) 0.010(5) 0.018(5)
C102 0.092(6) 0.083(6) 0.098(6) -0.038(5) 0.013(5) -0.007(5)
Cr1 0.0346(5) 0.0498(6) 0.0432(6) -0.0175(5) 0.0026(4) -0.0038(5)
Cr2 0.0402(5) 0.0477(6) 0.0367(6) -0.0006(5) 0.0025(4) -0.0091(5)
Cr3 0.0359(5) 0.0444(6) 0.0354(5) -0.0015(5) 0.0019(4) -0.0100(5)
Cr4 0.0363(5) 0.0435(6) 0.0335(5) 0.0002(5) -0.0005(4) -0.0069(5)
Cr5 0.0368(5) 0.0450(6) 0.0356(5) 0.0014(5) -0.0005(4) -0.0066(5)
Cr6 0.0365(5) 0.0527(6) 0.0428(6) -0.0131(5) 0.0016(4) -0.0083(5)
Cr7 0.0442(5) 0.0468(6) 0.0396(6) -0.0058(5) -0.0030(5) -0.0104(5)
Cr8 0.0418(5) 0.0498(6) 0.0443(6) -0.0094(5) 0.0015(5) -0.0078(5)
Mn1 0.0346(5) 0.0498(6) 0.0432(6) -0.0175(5) 0.0026(4) -0.0038(5)
Mn2 0.0402(5) 0.0477(6) 0.0367(6) -0.0006(5) 0.0025(4) -0.0091(5)
Mn3 0.0359(5) 0.0444(6) 0.0354(5) -0.0015(5) 0.0019(4) -0.0100(5)
Mn4 0.0363(5) 0.0435(6) 0.0335(5) 0.0002(5) -0.0005(4) -0.0069(5)
Mn5 0.0368(5) 0.0450(6) 0.0356(5) 0.0014(5) -0.0005(4) -0.0066(5)
Mn6 0.0365(5) 0.0527(6) 0.0428(6) -0.0131(5) 0.0016(4) -0.0083(5)
Mn7 0.0442(5) 0.0468(6) 0.0396(6) -0.0058(5) -0.0030(5) -0.0104(5)
Mn8 0.0418(5) 0.0498(6) 0.0443(6) -0.0094(5) 0.0015(5) -0.0078(5)
F1 0.0429(17) 0.0359(18) 0.0363(18) -0.0024(15) 0.0011(14) -0.0081(15)
F2 0.0383(16) 0.047(2) 0.0283(17) 0.0007(15) 0.0020(14) -0.0083(16)
F3 0.0361(16) 0.0395(19) 0.0359(18) -0.0039(15) 0.0016(14) -0.0124(15)
F4 0.0360(16) 0.0362(18) 0.0350(18) 0.0021(15) 0.0008(14) -0.0069(15)
F5 0.0361(16) 0.0444(19) 0.0373(18) -0.0034(16) 0.0028(14) -0.0038(15)
F6 0.0408(17) 0.0407(19) 0.0381(18) -0.0081(16) -0.0028(15) -0.0046(16)
F7 0.0403(17) 0.045(2) 0.0363(18) -0.0051(16) -0.0011(14) -0.0028(16)
F8 0.0481(18) 0.041(2) 0.047(2) -0.0062(16) 0.0057(16) 0.0007(16)
N1 0.063(4) 0.059(4) 0.080(4) -0.006(3) 0.009(3) 0.003(3)
N2 0.055(3) 0.045(3) 0.062(4) -0.002(3) 0.001(3) 0.006(3)
O1 0.045(2) 0.045(3) 0.071(3) -0.019(2) 0.010(2) -0.001(2)
O2 0.038(2) 0.052(3) 0.093(3) -0.029(3) -0.003(2) 0.007(2)
O3 0.043(2) 0.049(3) 0.075(3) 0.010(2) -0.008(2) -0.007(2)
O4 0.049(2) 0.057(3) 0.051(3) 0.021(2) -0.002(2) -0.004(2)
O5 0.063(3) 0.091(4) 0.049(3) 0.010(3) 0.002(2) -0.024(3)
O6 0.073(3) 0.068(3) 0.069(3) -0.010(3) 0.025(3) -0.015(3)
O7 0.073(3) 0.065(3) 0.044(3) -0.010(2) 0.006(2) -0.025(3)
O8 0.062(3) 0.056(3) 0.042(3) -0.017(2) 0.000(2) -0.027(2)
O9 0.064(3) 0.045(3) 0.043(3) -0.003(2) 0.013(2) -0.003(2)
O10 0.062(2) 0.038(2) 0.042(2) -0.007(2) 0.016(2) -0.013(2)
O11 0.050(2) 0.065(3) 0.044(3) -0.012(2) -0.006(2) -0.019(2)
O12 0.041(2) 0.077(3) 0.043(3) -0.023(2) 0.003(2) -0.011(2)
O13 0.051(2) 0.082(3) 0.042(3) -0.020(2) 0.010(2) -0.026(2)
O14 0.039(2) 0.062(3) 0.032(2) 0.008(2) 0.0003(18) -0.014(2)
O15 0.044(2) 0.073(3) 0.043(3) -0.020(2) -0.008(2) 0.014(2)
O16 0.038(2) 0.050(3) 0.035(2) -0.006(2) -0.0033(18) -0.005(2)
O17 0.042(2) 0.068(3) 0.035(2) -0.001(2) -0.0032(19) -0.010(2)
O18 0.042(2) 0.051(3) 0.031(2) 0.006(2) -0.0029(18) -0.015(2)
O19 0.043(2) 0.039(2) 0.049(3) 0.008(2) -0.0081(19) -0.008(2)
O20 0.038(2) 0.037(2) 0.044(2) -0.003(2) -0.0056(18) -0.011(2)
O21 0.043(2) 0.038(2) 0.031(2) -0.0041(19) 0.0058(17) -0.0063(19)
O22 0.042(2) 0.043(2) 0.036(2) 0.0000(19) 0.0032(19) -0.006(2)
O23 0.036(2) 0.053(3) 0.041(2) 0.007(2) -0.0014(18) -0.009(2)
O24 0.038(2) 0.054(3) 0.040(2) 0.002(2) 0.0033(19) -0.009(2)
O25 0.043(2) 0.048(3) 0.047(3) -0.006(2) 0.007(2) -0.017(2)
O26 0.040(2) 0.056(3) 0.037(2) -0.008(2) 0.0050(18) -0.018(2)
O27 0.034(2) 0.045(2) 0.039(2) -0.004(2) -0.0021(18) -0.0013(19)
O28 0.048(2) 0.053(3) 0.036(2) 0.000(2) 0.0044(19) -0.001(2)
O29 0.052(2) 0.043(2) 0.040(2) 0.004(2) 0.002(2) -0.008(2)
O30 0.040(2) 0.065(3) 0.047(3) 0.000(2) -0.007(2) 0.000(2)
O31 0.038(2) 0.059(3) 0.036(2) 0.009(2) 0.0014(18) -0.002(2)
O32 0.048(2) 0.063(3) 0.034(2) 0.001(2) 0.0023(19) 0.004(2)
O33 0.084(3) 0.091(4) 0.056(3) -0.011(3) 0.017(3) 0.003(3)

loop_
_atom_type_symbol
_atom_type_description
_atom_type_scat_dispersion_real
_atom_type_scat_dispersion_imag
_atom_type_scat_source
C C 0.0033 0.0016 'International Tables Vol C Tables 4.2.6.8 and 6.1.1.4'
Cr Cr 0.3209 0.6236 'International Tables Vol C Tables 4.2.6.8 and 6.1.1.4'
F F 0.0171 0.0103 'International Tables Vol C Tables 4.2.6.8 and 6.1.1.4'
N N 0.0061 0.0033 'International Tables Vol C Tables 4.2.6.8 and 6.1.1.4'
O O 0.0106 0.006 'International Tables Vol C Tables 4.2.6.8 and 6.1.1.4'
H H 0 0 'International Tables Vol C Tables 4.2.6.8 and 6.1.1.4'
Mn Mn 0.3368 0.7283 'International Tables Vol C Tables 4.2.6.8 and 6.1.1.4'

loop_
_geom_angle_atom_site_label_1
_geom_angle_atom_site_label_2
_geom_angle_atom_site_label_3
_geom_angle
O2 C1 O1 125.1(5)
O2 C1 C2 117.1(5)
O1 C1 C2 117.8(5)
C5 C2 C4 113.7(6)
C5 C2 C1 111.6(5)
C4 C2 C1 108.1(5)
C5 C2 C3 108.0(5)
C4 C2 C3 108.0(6)
C1 C2 C3 107.2(5)
C2 C3 H3A 109.5
C2 C3 H3B 109.5
H3A C3 H3B 109.5
C2 C3 H3C 109.5
H3A C3 H3C 109.5
H3B C3 H3C 109.5
C2 C4 H4A 109.5
C2 C4 H4B 109.5
H4A C4 H4B 109.5
C2 C4 H4C 109.5
H4A C4 H4C 109.5
H4B C4 H4C 109.5
C2 C5 H5A 109.5
C2 C5 H5B 109.5
H5A C5 H5B 109.5
C2 C5 H5C 109.5
H5A C5 H5C 109.5
H5B C5 H5C 109.5
O4 C6 O3 126.3(5)
O4 C6 C7 114.5(5)
O3 C6 C7 119.2(5)
C8 C7 C10 111.5(6)
C8 C7 C6 111.5(5)
C10 C7 C6 107.7(5)
C8 C7 C9 109.1(6)
C10 C7 C9 107.5(6)
C6 C7 C9 109.5(5)
C7 C8 H8A 109.5
C7 C8 H8B 109.5
H8A C8 H8B 109.5
C7 C8 H8C 109.5
H8A C8 H8C 109.5
H8B C8 H8C 109.5
C7 C9 H9A 109.5
C7 C9 H9B 109.5
H9A C9 H9B 109.5
C7 C9 H9C 109.5
H9A C9 H9C 109.5
H9B C9 H9C 109.5
C7 C10 H10A 109.5
C7 C10 H10B 109.5
H10A C10 H10B 109.5
C7 C10 H10C 109.5
H10A C10 H10C 109.5
H10B C10 H10C 109.5
O6 C11 O5 124.0(6)
O6 C11 C12 121.5(6)
O5 C11 C12 114.4(5)
C13 C12 C14 113.6(6)
C13 C12 C11 112.5(6)
C14 C12 C11 107.7(5)
C13 C12 C15 106.7(6)
C14 C12 C15 106.4(7)
C11 C12 C15 109.8(5)
C12 C13 H13A 109.5
C12 C13 H13B 109.5
H13A C13 H13B 109.5
C12 C13 H13C 109.5
H13A C13 H13C 109.5
H13B C13 H13C 109.5
C12 C14 H14A 109.5
C12 C14 H14B 109.5
H14A C14 H14B 109.5
C12 C14 H14C 109.5
H14A C14 H14C 109.5
H14B C14 H14C 109.5
C12 C15 H15A 109.5
C12 C15 H15B 109.5
H15A C15 H15B 109.5
C12 C15 H15C 109.5
H15A C15 H15C 109.5
H15B C15 H15C 109.5
O7 C16 O8 125.6(5)
O7 C16 C17 118.0(5)
O8 C16 C17 116.3(5)
C20 C17 C16 108.8(5)
C20 C17 C19 110.3(7)
C16 C17 C19 107.8(5)
C20 C17 C18 112.1(6)
C16 C17 C18 110.7(5)
C19 C17 C18 107.0(6)
C17 C18 H18A 109.5
C17 C18 H18B 109.5
H18A C18 H18B 109.5
C17 C18 H18C 109.5
H18A C18 H18C 109.5
H18B C18 H18C 109.5
C17 C19 H19A 109.5
C17 C19 H19B 109.5
H19A C19 H19B 109.5
C17 C19 H19C 109.5
H19A C19 H19C 109.5
H19B C19 H19C 109.5
C17 C20 H20A 109.5
C17 C20 H20B 109.5
H20A C20 H20B 109.5
C17 C20 H20C 109.5
H20A C20 H20C 109.5
H20B C20 H20C 109.5
O9 C21 O10 125.0(5)
O9 C21 C22 119.0(5)
O10 C21 C22 115.9(5)
C24 C22 C23 109.3(5)
C24 C22 C25 110.4(5)
C23 C22 C25 109.9(5)
C24 C22 C21 109.6(5)
C23 C22 C21 107.7(4)
C25 C22 C21 109.8(5)
C22 C23 H23A 109.5
C22 C23 H23B 109.5
H23A C23 H23B 109.5
C22 C23 H23C 109.5
H23A C23 H23C 109.5
H23B C23 H23C 109.5
C22 C24 H24A 109.5
C22 C24 H24B 109.5
H24A C24 H24B 109.5
C22 C24 H24C 109.5
H24A C24 H24C 109.5
H24B C24 H24C 109.5
C22 C25 H25A 109.5
C22 C25 H25B 109.5
H25A C25 H25B 109.5
C22 C25 H25C 109.5
H25A C25 H25C 109.5
H25B C25 H25C 109.5
O12 C26 O11 124.4(5)
O12 C26 C27 118.1(5)
O11 C26 C27 117.4(5)
C28 C27 C30 110.0(5)
C28 C27 C29 110.2(5)
C30 C27 C29 110.4(5)
C28 C27 C26 110.8(5)
C30 C27 C26 108.4(5)
C29 C27 C26 107.1(5)
C27 C28 H28A 109.5
C27 C28 H28B 109.5
H28A C28 H28B 109.5
C27 C28 H28C 109.5
H28A C28 H28C 109.5
H28B C28 H28C 109.5
C27 C29 H29A 109.5
C27 C29 H29B 109.5
H29A C29 H29B 109.5
C27 C29 H29C 109.5
H29A C29 H29C 109.5
H29B C29 H29C 109.5
C27 C30 H30A 109.5
C27 C30 H30B 109.5
H30A C30 H30B 109.5
C27 C30 H30C 109.5
H30A C30 H30C 109.5
H30B C30 H30C 109.5
O13 C31 O14 126.4(5)
O13 C31 C32 118.5(5)
O14 C31 C32 115.1(5)
C33 C32 C35 110.2(7)
C33 C32 C34 108.6(6)
C35 C32 C34 110.6(7)
C33 C32 C31 112.0(5)
C35 C32 C31 106.3(5)
C34 C32 C31 109.2(5)
C32 C33 H33A 109.5
C32 C33 H33B 109.5
H33A C33 H33B 109.5
C32 C33 H33C 109.5
H33A C33 H33C 109.5
H33B C33 H33C 109.5
C32 C34 H34A 109.5
C32 C34 H34B 109.5
H34A C34 H34B 109.5
C32 C34 H34C 109.5
H34A C34 H34C 109.5
H34B C34 H34C 109.5
C32 C35 H35A 109.5
C32 C35 H35B 109.5
H35A C35 H35B 109.5
C32 C35 H35C 109.5
H35A C35 H35C 109.5
H35B C35 H35C 109.5
O15 C36 O16 125.5(5)
O15 C36 C37 116.0(5)
O16 C36 C37 118.5(5)
C38 C37 C40 109.5(5)
C38 C37 C36 109.8(4)
C40 C37 C36 111.0(4)
C38 C37 C39 109.3(4)
C40 C37 C39 111.0(5)
C36 C37 C39 106.2(4)
C37 C38 H38A 109.5
C37 C38 H38B 109.5
H38A C38 H38B 109.5
C37 C38 H38C 109.5
H38A C38 H38C 109.5
H38B C38 H38C 109.5
C37 C39 H39A 109.5
C37 C39 H39B 109.5
H39A C39 H39B 109.5
C37 C39 H39C 109.5
H39A C39 H39C 109.5
H39B C39 H39C 109.5
C37 C40 H40A 109.5
C37 C40 H40B 109.5
H40A C40 H40B 109.5
C37 C40 H40C 109.5
H40A C40 H40C 109.5
H40B C40 H40C 109.5
O17 C41 O18 124.4(5)
O17 C41 C42 119.2(5)
O18 C41 C42 116.4(4)
C43 C42 C41 110.2(5)
C43 C42 C44 110.8(6)
C41 C42 C44 110.5(5)
C43 C42 C45 110.2(5)
C41 C42 C45 106.6(5)
C44 C42 C45 108.5(6)
C42 C43 H43A 109.5
C42 C43 H43B 109.5
H43A C43 H43B 109.5
C42 C43 H43C 109.5
H43A C43 H43C 109.5
H43B C43 H43C 109.5
C42 C44 H44A 109.5
C42 C44 H44B 109.5
H44A C44 H44B 109.5
C42 C44 H44C 109.5
H44A C44 H44C 109.5
H44B C44 H44C 109.5
C42 C45 H45A 109.5
C42 C45 H45B 109.5
H45A C45 H45B 109.5
C42 C45 H45C 109.5
H45A C45 H45C 109.5
H45B C45 H45C 109.5
O20 C46 O19 124.6(5)
O20 C46 C47 118.4(5)
O19 C46 C47 116.9(5)
C49 C47 C50 111.7(5)
C49 C47 C46 111.5(4)
C50 C47 C46 106.5(5)
C49 C47 C48 107.3(5)
C50 C47 C48 109.5(5)
C46 C47 C48 110.4(5)
C47 C48 H48A 109.5
C47 C48 H48B 109.5
H48A C48 H48B 109.5
C47 C48 H48C 109.5
H48A C48 H48C 109.5
H48B C48 H48C 109.5
C47 C49 H49A 109.5
C47 C49 H49B 109.5
H49A C49 H49B 109.5
C47 C49 H49C 109.5
H49A C49 H49C 109.5
H49B C49 H49C 109.5
C47 C50 H50A 109.5
C47 C50 H50B 109.5
H50A C50 H50B 109.5
C47 C50 H50C 109.5
H50A C50 H50C 109.5
H50B C50 H50C 109.5
O21 C51 O22 125.5(5)
O21 C51 C52 116.5(5)
O22 C51 C52 118.0(5)
C51 C52 C54 112.3(5)
C51 C52 C55 108.2(4)
C54 C52 C55 110.2(5)
C51 C52 C53 107.3(4)
C54 C52 C53 109.2(5)
C55 C52 C53 109.5(5)
C52 C53 H53A 109.5
C52 C53 H53B 109.5
H53A C53 H53B 109.5
C52 C53 H53C 109.5
H53A C53 H53C 109.5
H53B C53 H53C 109.5
C52 C54 H54A 109.5
C52 C54 H54B 109.5
H54A C54 H54B 109.5
C52 C54 H54C 109.5
H54A C54 H54C 109.5
H54B C54 H54C 109.5
C52 C55 H55A 109.5
C52 C55 H55B 109.5
H55A C55 H55B 109.5
C52 C55 H55C 109.5
H55A C55 H55C 109.5
H55B C55 H55C 109.5
O24 C56 O23 125.8(5)
O24 C56 C57 116.5(5)
O23 C56 C57 117.7(5)
C60 C57 C56 111.0(5)
C60 C57 C59 111.0(5)
C56 C57 C59 106.6(4)
C60 C57 C58 110.7(5)
C56 C57 C58 108.5(4)
C59 C57 C58 109.0(5)
C57 C58 H58A 109.5
C57 C58 H58B 109.5
H58A C58 H58B 109.5
C57 C58 H58C 109.5
H58A C58 H58C 109.5
H58B C58 H58C 109.5
C57 C59 H59A 109.5
C57 C59 H59B 109.5
H59A C59 H59B 109.5
C57 C59 H59C 109.5
H59A C59 H59C 109.5
H59B C59 H59C 109.5
C57 C60 H60A 109.5
C57 C60 H60B 109.5
H60A C60 H60B 109.5
C57 C60 H60C 109.5
H60A C60 H60C 109.5
H60B C60 H60C 109.5
O26 C61 O25 125.7(5)
O26 C61 C62 118.3(5)
O25 C61 C62 116.0(5)
C64 C62 C65 110.1(6)
C64 C62 C63 109.8(6)
C65 C62 C63 111.1(7)
C64 C62 C61 111.6(5)
C65 C62 C61 105.7(5)
C63 C62 C61 108.5(5)
C62 C63 H63A 109.5
C62 C63 H63B 109.5
H63A C63 H63B 109.5
C62 C63 H63C 109.5
H63A C63 H63C 109.5
H63B C63 H63C 109.5
C62 C64 H64A 109.5
C62 C64 H64B 109.5
H64A C64 H64B 109.5
C62 C64 H64C 109.5
H64A C64 H64C 109.5
H64B C64 H64C 109.5
C62 C65 H65A 109.5
C62 C65 H65B 109.5
H65A C65 H65B 109.5
C62 C65 H65C 109.5
H65A C65 H65C 109.5
H65B C65 H65C 109.5
O28 C66 O27 124.8(5)
O28 C66 C67 119.3(5)
O27 C66 C67 115.9(5)
C66 C67 C68 108.2(5)
C66 C67 C70 106.9(4)
C68 C67 C70 109.7(5)
C66 C67 C69 110.9(5)
C68 C67 C69 110.2(4)
C70 C67 C69 110.9(5)
C67 C68 H68A 109.5
C67 C68 H68B 109.5
H68A C68 H68B 109.5
C67 C68 H68C 109.5
H68A C68 H68C 109.5
H68B C68 H68C 109.5
C67 C69 H69A 109.5
C67 C69 H69B 109.5
H69A C69 H69B 109.5
C67 C69 H69C 109.5
H69A C69 H69C 109.5
H69B C69 H69C 109.5
C67 C70 H70A 109.5
C67 C70 H70B 109.5
H70A C70 H70B 109.5
C67 C70 H70C 109.5
H70A C70 H70C 109.5
H70B C70 H70C 109.5
O30 C71 O29 125.4(5)
O30 C71 C72 121.4(5)
O29 C71 C72 113.3(5)
C73 C72 C75 110.7(5)
C73 C72 C74 109.7(5)
C75 C72 C74 110.6(5)
C73 C72 C71 111.6(5)
C75 C72 C71 108.2(5)
C74 C72 C71 106.0(5)
C72 C73 H73A 109.5
C72 C73 H73B 109.5
H73A C73 H73B 109.5
C72 C73 H73C 109.5
H73A C73 H73C 109.5
H73B C73 H73C 109.5
C72 C74 H74A 109.5
C72 C74 H74B 109.5
H74A C74 H74B 109.5
C72 C74 H74C 109.5
H74A C74 H74C 109.5
H74B C74 H74C 109.5
C72 C75 H75A 109.5
C72 C75 H75B 109.5
H75A C75 H75B 109.5
C72 C75 H75C 109.5
H75A C75 H75C 109.5
H75B C75 H75C 109.5
O32 C76 O31 125.9(5)
O32 C76 C77 119.7(5)
O31 C76 C77 114.4(5)
C78 C77 C80 111.3(6)
C78 C77 C79 110.5(5)
C80 C77 C79 109.0(5)
C78 C77 C76 109.9(5)
C80 C77 C76 107.5(5)
C79 C77 C76 108.6(5)
C77 C78 H78A 109.5
C77 C78 H78B 109.5
H78A C78 H78B 109.5
C77 C78 H78C 109.5
H78A C78 H78C 109.5
H78B C78 H78C 109.5
C77 C79 H79A 109.5
C77 C79 H79B 109.5
H79A C79 H79B 109.5
C77 C79 H79C 109.5
H79A C79 H79C 109.5
H79B C79 H79C 109.5
C77 C80 H80A 109.5
C77 C80 H80B 109.5
H80A C80 H80B 109.5
C77 C80 H80C 109.5
H80A C80 H80C 109.5
H80B C80 H80C 109.5
O33 C81 N1 120.3(5)
O33 C81 C82 120.8(5)
N1 C81 C82 118.9(6)
C84 C82 C81 113.5(5)
C84 C82 C83 109.5(6)
C81 C82 C83 107.1(5)
C84 C82 C85 110.2(6)
C81 C82 C85 107.6(5)
C83 C82 C85 108.8(6)
C82 C83 H83A 109.5
C82 C83 H83B 109.5
H83A C83 H83B 109.5
C82 C83 H83C 109.5
H83A C83 H83C 109.5
H83B C83 H83C 109.5
C82 C84 H84A 109.5
C82 C84 H84B 109.5
H84A C84 H84B 109.5
C82 C84 H84C 109.5
H84A C84 H84C 109.5
H84B C84 H84C 109.5
C82 C85 H85A 109.5
C82 C85 H85B 109.5
H85A C85 H85B 109.5
C82 C85 H85C 109.5
H85A C85 H85C 109.5
H85B C85 H85C 109.5
N1 C86 C87 117.1(6)
N1 C86 H86A 108
C87 C86 H86A 108
N1 C86 H86B 108
C87 C86 H86B 108
H86A C86 H86B 107.3
C88 C87 C86 114.6(7)
C88 C87 H87A 108.6
C86 C87 H87A 108.6
C88 C87 H87B 108.6
C86 C87 H87B 108.6
H87A C87 H87B 107.6
C87 C88 C89 116.9(6)
C87 C88 H88A 108.1
C89 C88 H88A 108.1
C87 C88 H88B 108.1
C89 C88 H88B 108.1
H88A C88 H88B 107.3
C90 C89 C88 113.3(6)
C90 C89 H89A 108.9
C88 C89 H89A 108.9
C90 C89 H89B 108.9
C88 C89 H89B 108.9
H89A C89 H89B 107.7
C89 C90 C91 115.9(6)
C89 C90 H90A 108.3
C91 C90 H90A 108.3
C89 C90 H90B 108.3
C91 C90 H90B 108.3
H90A C90 H90B 107.4
N2 C91 C90 111.6(5)
N2 C91 H91A 109.3
C90 C91 H91A 109.3
N2 C91 H91B 109.3
C90 C91 H91B 109.3
H91A C91 H91B 108
N2 C92 C93 113.9(5)
N2 C92 H92A 108.8
C93 C92 H92A 108.8
N2 C92 H92B 108.8
C93 C92 H92B 108.8
H92A C92 H92B 107.7
C92 C93 C94 111.6(5)
C92 C93 H93A 109.3
C94 C93 H93A 109.3
C92 C93 H93B 109.3
C94 C93 H93B 109.3
H93A C93 H93B 108
C93 C94 C95 114.6(6)
C93 C94 H94A 108.6
C95 C94 H94A 108.6
C93 C94 H94B 108.6
C95 C94 H94B 108.6
H94A C94 H94B 107.6
C96 C95 C94 116.2(7)
C96 C95 H95A 108.2
C94 C95 H95A 108.2
C96 C95 H95B 108.2
C94 C95 H95B 108.2
H95A C95 H95B 107.4
C98 N3 C97 121.6(6)
C98 N3 H3 119.2
C97 N3 H3 119.2
C95 C96 C97 117.7(7)
C95 C96 H96A 107.9
C97 C96 H96A 107.9
C95 C96 H96B 107.9
C97 C96 H96B 107.9
H96A C96 H96B 107.2
N3 C97 C96 111.4(7)
N3 C97 H97A 109.3
C96 C97 H97A 109.3
N3 C97 H97B 109.3
C96 C97 H97B 109.3
H97A C97 H97B 108
O34 C98 N3 118.3(6)
O34 C98 C99 125.6(7)
N3 C98 C99 116.0(6)
C101 C99 C100 110.7(6)
C101 C99 C102 108.8(5)
C100 C99 C102 110.7(6)
C101 C99 C98 111.2(5)
C100 C99 C98 107.0(6)
C102 C99 C98 108.4(6)
C99 C100 H10D 109.5
C99 C100 H10E 109.5
H10D C100 H10E 109.5
C99 C100 H10F 109.5
H10D C100 H10F 109.5
H10E C100 H10F 109.5
C99 C101 H10G 109.5
C99 C101 H10H 109.5
H10G C101 H10H 109.5
C99 C101 H10I 109.5
H10G C101 H10I 109.5
H10H C101 H10I 109.5
C99 C102 H10J 109.5
C99 C102 H10K 109.5
H10J C102 H10K 109.5
C99 C102 H10L 109.5
H10J C102 H10L 109.5
H10K C102 H10L 109.5
O2 Cr1 F8 88.03(15)
O2 Cr1 O32 87.10(16)
F8 Cr1 O32 169.06(15)
O2 Cr1 O30 174.71(16)
F8 Cr1 O30 95.56(14)
O32 Cr1 O30 88.69(16)
O2 Cr1 O6 87.42(19)
F8 Cr1 O6 88.74(15)
O32 Cr1 O6 100.82(17)
O30 Cr1 O6 96.52(18)
O2 Cr1 F1 88.62(16)
F8 Cr1 F1 81.73(12)
O32 Cr1 F1 88.36(13)
O30 Cr1 F1 88.07(14)
O6 Cr1 F1 169.79(15)
F1 Cr2 O31 92.56(15)
F1 Cr2 O29 93.75(15)
O31 Cr2 O29 93.41(17)
F1 Cr2 F2 87.36(13)
O31 Cr2 F2 176.33(16)
O29 Cr2 F2 90.26(15)
F1 Cr2 O26 180.0(2)
O31 Cr2 O26 87.46(16)
O29 Cr2 O26 86.22(17)
F2 Cr2 O26 92.62(14)
F1 Cr2 O28 90.32(15)
O31 Cr2 O28 87.89(17)
O29 Cr2 O28 175.67(17)
F2 Cr2 O28 88.44(15)
O26 Cr2 O28 89.71(17)
F2 Cr3 F3 87.57(13)
F2 Cr3 O25 91.39(15)
F3 Cr3 O25 178.60(16)
F2 Cr3 O27 92.91(15)
F3 Cr3 O27 88.13(14)
O25 Cr3 O27 90.99(16)
F2 Cr3 O24 178.79(16)
F3 Cr3 O24 93.63(15)
O25 Cr3 O24 87.40(16)
O27 Cr3 O24 87.10(16)
F2 Cr3 O22 89.87(14)
F3 Cr3 O22 90.81(14)
O25 Cr3 O22 90.13(16)
O27 Cr3 O22 176.98(17)
O24 Cr3 O22 90.15(16)
F3 Cr4 F4 88.64(13)
F3 Cr4 O20 91.20(15)
F4 Cr4 O20 90.96(14)
F3 Cr4 O23 91.03(14)
F4 Cr4 O23 179.56(17)
O20 Cr4 O23 89.33(16)
F3 Cr4 O18 177.69(15)
F4 Cr4 O18 93.34(14)
O20 Cr4 O18 89.97(17)
O23 Cr4 O18 86.99(16)
F3 Cr4 O21 91.56(15)
F4 Cr4 O21 88.59(14)
O20 Cr4 O21 177.20(16)
O23 Cr4 O21 91.13(16)
O18 Cr4 O21 87.30(16)
F4 Cr5 F5 89.79(13)
F4 Cr5 O17 91.15(15)
F5 Cr5 O17 178.31(15)
F4 Cr5 O14 177.84(15)
F5 Cr5 O14 92.01(15)
O17 Cr5 O14 87.08(17)
F4 Cr5 O19 91.40(14)
F5 Cr5 O19 89.71(15)
O17 Cr5 O19 91.67(17)
O14 Cr5 O19 87.42(16)
F4 Cr5 O16 90.07(14)
F5 Cr5 O16 91.10(15)
O17 Cr5 O16 87.50(17)
O14 Cr5 O16 91.09(16)
O19 Cr5 O16 178.33(17)
F5 Cr6 F6 89.35(13)
F5 Cr6 O13 91.99(15)
F6 Cr6 O13 178.36(16)
F5 Cr6 O12 178.42(16)
F6 Cr6 O12 91.83(16)
O13 Cr6 O12 86.86(18)
F5 Cr6 O15 91.40(15)
F6 Cr6 O15 89.65(16)
O13 Cr6 O15 91.26(19)
O12 Cr6 O15 87.55(17)
F5 Cr6 O10 90.08(15)
F6 Cr6 O10 91.99(15)
O13 Cr6 O10 87.07(18)
O12 Cr6 O10 90.95(18)
O15 Cr6 O10 177.81(18)
O4 Cr7 F7 90.94(16)
O4 Cr7 O11 88.35(18)
F7 Cr7 O11 177.90(16)
O4 Cr7 F6 90.77(16)
F7 Cr7 F6 88.49(13)
O11 Cr7 F6 93.49(15)
O4 Cr7 O8 92.46(18)
F7 Cr7 O8 91.62(15)
O11 Cr7 O8 86.44(17)
F6 Cr7 O8 176.77(17)
O4 Cr7 O9 177.45(18)
F7 Cr7 O9 91.51(16)
O11 Cr7 O9 89.18(18)
F6 Cr7 O9 90.02(15)
O8 Cr7 O9 86.75(18)
F8 Cr8 O5 94.25(17)
F8 Cr8 F7 87.82(13)
O5 Cr8 F7 177.92(17)
F8 Cr8 O1 93.14(16)
O5 Cr8 O1 91.6(2)
F7 Cr8 O1 88.36(16)
F8 Cr8 O7 179.36(18)
O5 Cr8 O7 86.14(19)
F7 Cr8 O7 91.78(16)
O1 Cr8 O7 87.35(18)
F8 Cr8 O3 89.44(16)
O5 Cr8 O3 90.8(2)
F7 Cr8 O3 89.18(16)
O1 Cr8 O3 176.36(18)
O7 Cr8 O3 90.05(18)
Cr2 F1 Cr1 121.17(15)
Cr3 F2 Cr2 121.81(15)
Cr4 F3 Cr3 122.20(16)
Cr4 F4 Cr5 122.52(16)
Cr6 F5 Cr5 124.35(16)
Cr6 F6 Cr7 122.50(16)
Cr7 F7 Cr8 123.63(15)
Cr8 F8 Cr1 122.49(16)
C81 N1 C86 120.7(6)
C81 N1 H1 119.6
C86 N1 H1 119.6
C92 N2 C91 116.7(5)
C92 N2 H2A 108.1
C91 N2 H2A 108.1
C92 N2 H2B 108.1
C91 N2 H2B 108.1
H2A N2 H2B 107.3
C1 O1 Cr8 132.6(4)
C1 O2 Cr1 138.3(4)
C6 O3 Cr8 130.7(4)
C6 O4 Cr7 137.4(4)
C11 O5 Cr8 140.2(4)
C11 O6 Cr1 131.3(4)
C16 O7 Cr8 135.5(4)
C16 O8 Cr7 133.1(4)
C21 O9 Cr7 129.6(4)
C21 O10 Cr6 135.9(4)
C26 O11 Cr7 135.3(4)
C26 O12 Cr6 131.3(4)
C31 O13 Cr6 134.1(4)
C31 O14 Cr5 133.9(4)
C36 O15 Cr6 135.4(4)
C36 O16 Cr5 133.4(4)
C41 O17 Cr5 130.5(4)
C41 O18 Cr4 134.2(3)
C46 O19 Cr5 136.8(4)
C46 O20 Cr4 128.5(3)
C51 O21 Cr4 136.2(4)
C51 O22 Cr3 126.3(3)
C56 O23 Cr4 127.3(4)
C56 O24 Cr3 133.9(4)
C61 O25 Cr3 126.9(4)
C61 O26 Cr2 134.0(4)
C66 O27 Cr3 133.5(3)
C66 O28 Cr2 128.1(4)
C71 O29 Cr2 139.8(4)
C71 O30 Cr1 128.2(4)
C76 O31 Cr2 132.7(3)
C76 O32 Cr1 133.8(4)
O35 C103 C105 120.8(8)
O35 C103 C104 119.9(8)
C105 C103 C104 119.3(8)
O36 C106 C108 122.4(8)
O36 C106 C107 114.1(8)
C108 C106 C107 123.4(8)
O37 C109 C111 122.6(8)
O37 C109 C110 116.2(8)
C111 C109 C110 121.2(8)
O39 C112 C114 121.1(13)
O39 C112 C113 117.0(14)
C114 C112 C113 122.0(14)
C112 C113 H11G 109.5
C112 C113 H11H 109.5
H11G C113 H11H 109.5
C112 C113 H11I 109.5
H11G C113 H11I 109.5
H11H C113 H11I 109.5
C112 C114 H11J 109.5
C112 C114 H11K 109.5
H11J C114 H11K 109.5
C112 C114 H11L 109.5
H11J C114 H11L 109.5
H11K C114 H11L 109.5

loop_
_geom_bond_atom_site_label_1
_geom_bond_atom_site_label_2
_geom_bond_distance
C1 O2 1.237(7)
C1 O1 1.258(7)
C1 C2 1.530(7)
C2 C5 1.497(7)
C2 C4 1.506(8)
C2 C3 1.532(8)
C3 H3A 0.98
C3 H3B 0.98
C3 H3C 0.98
C4 H4A 0.98
C4 H4B 0.98
C4 H4C 0.98
C5 H5A 0.98
C5 H5B 0.98
C5 H5C 0.98
C6 O4 1.257(7)
C6 O3 1.259(7)
C6 C7 1.529(7)
C7 C8 1.500(8)
C7 C10 1.517(8)
C7 C9 1.538(8)
C8 H8A 0.98
C8 H8B 0.98
C8 H8C 0.98
C9 H9A 0.98
C9 H9B 0.98
C9 H9C 0.98
C10 H10A 0.98
C10 H10B 0.98
C10 H10C 0.98
C11 O6 1.251(7)
C11 O5 1.256(8)
C11 C12 1.527(7)
C12 C13 1.498(8)
C12 C14 1.501(8)
C12 C15 1.534(8)
C13 H13A 0.98
C13 H13B 0.98
C13 H13C 0.98
C14 H14A 0.98
C14 H14B 0.98
C14 H14C 0.98
C15 H15A 0.98
C15 H15B 0.98
C15 H15C 0.98
C16 O7 1.244(7)
C16 O8 1.252(7)
C16 C17 1.513(7)
C17 C20 1.497(7)
C17 C19 1.518(8)
C17 C18 1.523(8)
C18 H18A 0.98
C18 H18B 0.98
C18 H18C 0.98
C19 H19A 0.98
C19 H19B 0.98
C19 H19C 0.98
C20 H20A 0.98
C20 H20B 0.98
C20 H20C 0.98
C21 O9 1.252(7)
C21 O10 1.271(7)
C21 C22 1.530(7)
C22 C24 1.515(7)
C22 C23 1.518(7)
C22 C25 1.522(7)
C23 H23A 0.98
C23 H23B 0.98
C23 H23C 0.98
C24 H24A 0.98
C24 H24B 0.98
C24 H24C 0.98
C25 H25A 0.98
C25 H25B 0.98
C25 H25C 0.98
C26 O12 1.252(7)
C26 O11 1.268(7)
C26 C27 1.531(7)
C27 C28 1.513(7)
C27 C30 1.523(7)
C27 C29 1.524(7)
C28 H28A 0.98
C28 H28B 0.98
C28 H28C 0.98
C29 H29A 0.98
C29 H29B 0.98
C29 H29C 0.98
C30 H30A 0.98
C30 H30B 0.98
C30 H30C 0.98
C31 O13 1.247(7)
C31 O14 1.269(6)
C31 C32 1.528(7)
C32 C33 1.503(8)
C32 C35 1.507(8)
C32 C34 1.514(8)
C33 H33A 0.98
C33 H33B 0.98
C33 H33C 0.98
C34 H34A 0.98
C34 H34B 0.98
C34 H34C 0.98
C35 H35A 0.98
C35 H35B 0.98
C35 H35C 0.98
C36 O15 1.250(7)
C36 O16 1.259(6)
C36 C37 1.529(7)
C37 C38 1.519(7)
C37 C40 1.524(7)
C37 C39 1.534(7)
C38 H38A 0.98
C38 H38B 0.98
C38 H38C 0.98
C39 H39A 0.98
C39 H39B 0.98
C39 H39C 0.98
C40 H40A 0.98
C40 H40B 0.98
C40 H40C 0.98
C41 O17 1.251(6)
C41 O18 1.267(6)
C41 C42 1.516(7)
C42 C43 1.512(8)
C42 C44 1.516(7)
C42 C45 1.527(8)
C43 H43A 0.98
C43 H43B 0.98
C43 H43C 0.98
C44 H44A 0.98
C44 H44B 0.98
C44 H44C 0.98
C45 H45A 0.98
C45 H45B 0.98
C45 H45C 0.98
C46 O20 1.264(6)
C46 O19 1.274(6)
C46 C47 1.530(7)
C47 C49 1.508(7)
C47 C50 1.510(7)
C47 C48 1.536(7)
C48 H48A 0.98
C48 H48B 0.98
C48 H48C 0.98
C49 H49A 0.98
C49 H49B 0.98
C49 H49C 0.98
C50 H50A 0.98
C50 H50B 0.98
C50 H50C 0.98
C51 O21 1.259(6)
C51 O22 1.274(7)
C51 C52 1.516(7)
C52 C54 1.520(7)
C52 C55 1.527(7)
C52 C53 1.529(7)
C53 H53A 0.98
C53 H53B 0.98
C53 H53C 0.98
C54 H54A 0.98
C54 H54B 0.98
C54 H54C 0.98
C55 H55A 0.98
C55 H55B 0.98
C55 H55C 0.98
C56 O24 1.249(7)
C56 O23 1.272(7)
C56 C57 1.529(6)
C57 C60 1.505(7)
C57 C59 1.530(7)
C57 C58 1.532(6)
C58 H58A 0.98
C58 H58B 0.98
C58 H58C 0.98
C59 H59A 0.98
C59 H59B 0.98
C59 H59C 0.98
C60 H60A 0.98
C60 H60B 0.98
C60 H60C 0.98
C61 O26 1.249(7)
C61 O25 1.259(7)
C61 C62 1.525(7)
C62 C64 1.502(7)
C62 C65 1.506(8)
C62 C63 1.514(8)
C63 H63A 0.98
C63 H63B 0.98
C63 H63C 0.98
C64 H64A 0.98
C64 H64B 0.98
C64 H64C 0.98
C65 H65A 0.98
C65 H65B 0.98
C65 H65C 0.98
C66 O28 1.258(7)
C66 O27 1.275(7)
C66 C67 1.524(7)
C67 C68 1.525(7)
C67 C70 1.532(7)
C67 C69 1.532(7)
C68 H68A 0.98
C68 H68B 0.98
C68 H68C 0.98
C69 H69A 0.98
C69 H69B 0.98
C69 H69C 0.98
C70 H70A 0.98
C70 H70B 0.98
C70 H70C 0.98
C71 O30 1.248(7)
C71 O29 1.281(6)
C71 C72 1.531(7)
C72 C73 1.510(7)
C72 C75 1.526(7)
C72 C74 1.528(7)
C73 H73A 0.98
C73 H73B 0.98
C73 H73C 0.98
C74 H74A 0.98
C74 H74B 0.98
C74 H74C 0.98
C75 H75A 0.98
C75 H75B 0.98
C75 H75C 0.98
C76 O32 1.248(6)
C76 O31 1.256(7)
C76 C77 1.532(7)
C77 C78 1.506(7)
C77 C80 1.521(7)
C77 C79 1.526(7)
C78 H78A 0.98
C78 H78B 0.98
C78 H78C 0.98
C79 H79A 0.98
C79 H79B 0.98
C79 H79C 0.98
C80 H80A 0.98
C80 H80B 0.98
C80 H80C 0.98
C81 O33 1.240(8)
C81 N1 1.361(8)
C81 C82 1.517(7)
C82 C84 1.508(8)
C82 C83 1.519(7)
C82 C85 1.523(8)
C83 H83A 0.98
C83 H83B 0.98
C83 H83C 0.98
C84 H84A 0.98
C84 H84B 0.98
C84 H84C 0.98
C85 H85A 0.98
C85 H85B 0.98
C85 H85C 0.98
C86 N1 1.461(8)
C86 C87 1.478(10)
C86 H86A 0.99
C86 H86B 0.99
C87 C88 1.464(10)
C87 H87A 0.99
C87 H87B 0.99
C88 C89 1.553(9)
C88 H88A 0.99
C88 H88B 0.99
C89 C90 1.502(9)
C89 H89A 0.99
C89 H89B 0.99
C90 C91 1.503(8)
C90 H90A 0.99
C90 H90B 0.99
C91 N2 1.488(7)
C91 H91A 0.99
C91 H91B 0.99
C92 N2 1.463(7)
C92 C93 1.510(8)
C92 H92A 0.99
C92 H92B 0.99
C93 C94 1.512(8)
C93 H93A 0.99
C93 H93B 0.99
C94 C95 1.528(10)
C94 H94A 0.99
C94 H94B 0.99
C95 C96 1.453(9)
C95 H95A 0.99
C95 H95B 0.99
N3 C98 1.372(9)
N3 C97 1.455(9)
N3 H3 0.88
O34 C98 1.255(9)
C96 C97 1.535(10)
C96 H96A 0.99
C96 H96B 0.99
C97 H97A 0.99
C97 H97B 0.99
C98 C99 1.534(8)
C99 C101 1.515(8)
C99 C100 1.517(8)
C99 C102 1.529(8)
C100 H10D 0.98
C100 H10E 0.98
C100 H10F 0.98
C101 H10G 0.98
C101 H10H 0.98
C101 H10I 0.98
C102 H10J 0.98
C102 H10K 0.98
C102 H10L 0.98
Cr1 O2 2.088(4)
Cr1 F8 2.104(3)
Cr1 O32 2.105(4)
Cr1 O30 2.110(4)
Cr1 O6 2.130(5)
Cr1 F1 2.148(3)
Cr2 F1 1.901(3)
Cr2 O31 1.933(4)
Cr2 O29 1.938(4)
Cr2 F2 1.955(3)
Cr2 O26 1.989(4)
Cr2 O28 1.989(4)
Cr3 F2 1.916(3)
Cr3 F3 1.939(3)
Cr3 O25 1.947(4)
Cr3 O27 1.963(4)
Cr3 O24 1.964(4)
Cr3 O22 1.965(4)
Cr4 F3 1.914(3)
Cr4 F4 1.925(3)
Cr4 O20 1.950(4)
Cr4 O23 1.951(4)
Cr4 O18 1.955(4)
Cr4 O21 1.966(4)
Cr5 F4 1.925(3)
Cr5 F5 1.934(3)
Cr5 O17 1.942(4)
Cr5 O14 1.949(4)
Cr5 O19 1.954(4)
Cr5 O16 1.961(4)
Cr6 F5 1.922(3)
Cr6 F6 1.925(3)
Cr6 O13 1.934(4)
Cr6 O12 1.951(4)
Cr6 O15 1.954(4)
Cr6 O10 1.962(4)
Cr7 O4 1.935(4)
Cr7 F7 1.936(3)
Cr7 O11 1.944(4)
Cr7 F6 1.947(3)
Cr7 O8 1.950(4)
Cr7 O9 1.964(4)
Cr8 F8 1.908(3)
Cr8 O5 1.929(5)
Cr8 F7 1.979(3)
Cr8 O1 1.986(4)
Cr8 O7 1.986(4)
Cr8 O3 2.009(4)
N1 H1 0.88
N2 H2A 0.92
N2 H2B 0.92
O35 C103 1.259(9)
C103 C105 1.434(10)
C103 C104 1.470(10)
C104 H10M 0.98
C104 H10N 0.98
C104 H10O 0.98
C105 H10P 0.98
C105 H10Q 0.98
C105 H10R 0.98
O36 C106 1.270(9)
C106 C108 1.419(9)
C106 C107 1.458(10)
C107 H10S 0.98
C107 H10T 0.98
C107 H10U 0.98
C108 H10V 0.98
C108 H10W 0.98
C108 H10$ 0.98
O37 C109 1.261(9)
C109 C111 1.409(10)
C109 C110 1.493(10)
C110 H11A 0.98
C110 H11B 0.98
C110 H11C 0.98
C111 H11D 0.98
C111 H11E 0.98
C111 H11F 0.98
O39 C112 1.264(13)
C112 C114 1.425(14)
C112 C113 1.477(13)
C113 H11G 0.98
C113 H11H 0.98
C113 H11I 0.98
C114 H11J 0.98
C114 H11K 0.98
C114 H11L 0.98
